data_7713447
loop_
_publ_author_name
'Kirk, Ryan M.'
'Hill, Anthony F.'

_publ_section_title
;
 Bridging arsolido complexes.
;
_journal_name_full 'Dalton transactions (Cambridge, England : 2003)'
_journal_paper_doi 10.1039/d3dt01364b
_journal_year 2023
_chemical_formula_moiety 'C22 H17 As Au F5 Mo O3'
_chemical_formula_sum 'C22 H17 As Au F5 Mo O3'
_chemical_formula_weight 792.18
_chemical_properties_physical Air-sensitive
_space_group_crystal_system monoclinic
_space_group_IT_number 14
_space_group_name_Hall '-P 2yn'
_space_group_name_H-M_alt 'P 1 21/n 1'
_atom_sites_solution_hydrogens geom
_atom_sites_solution_primary dual
_audit_creation_date 2022-01-29
_audit_creation_method
;
Olex2 1.3
(compiled 2020.11.12 svn.r5f609507 for OlexSys, GUI svn.r6408)
;
_audit_update_record
;
2022-01-29 deposited with the CCDC.	2023-07-12 downloaded from the CCDC.
;
_cell_angle_alpha 90
_cell_angle_beta 136.531(4)
_cell_angle_gamma 90
_cell_formula_units_Z 16
_cell_length_a 23.8893(5)
_cell_length_b 38.4002(3)
_cell_length_c 14.8049(3)
_cell_measurement_reflns_used 14490
_cell_measurement_temperature 150.00(10)
_cell_measurement_theta_max 73.5910
_cell_measurement_theta_min 5.3610
_cell_volume 9343.4(7)
_computing_cell_refinement 'CrysAlisPro 1.171.40.79a (Rigaku OD, 2020)'
_computing_data_collection 'CrysAlisPro 1.171.40.79a (Rigaku OD, 2020)'
_computing_data_reduction 'CrysAlisPro 1.171.40.79a (Rigaku OD, 2020)'
_computing_molecular_graphics 'Olex2 1.3 (Dolomanov et al., 2009)'
_computing_publication_material 'Olex2 1.3 (Dolomanov et al., 2009)'
_computing_structure_refinement 'SHELXL 2018/3 (Sheldrick, 2015)'
_computing_structure_solution 'SHELXT 2018/2 (Sheldrick, 2018)'
_diffrn_ambient_environment N~2~
_diffrn_ambient_temperature 150.00(10)
_diffrn_detector 'CCD plate'
_diffrn_detector_area_resol_mean 8.1297
_diffrn_detector_type EosS2
_diffrn_measured_fraction_theta_full 0.994
_diffrn_measured_fraction_theta_max 0.975
_diffrn_measurement_details
;
List of Runs (angles in degrees, time in seconds):

  # Type    Start    End  Width  t~exp~   \w     \q     \k     \f   Frames
#--------------------------------------------------------------------------
  1  \w     58.00 104.00   1.00    5.00    --   36.95  19.00  90.00   46
  2  \w     27.00  88.00   1.00    5.00    --   36.95-125.00-150.00   61
  3  \w     22.00 102.00   1.00    5.00    --   36.95  57.00  30.00   80
  4  \w    -21.00  64.00   1.00    5.00    --   36.95 -77.00 -90.00   85
  5  \w     11.00  49.00   1.00    5.00    --   36.95  19.00  90.00   38
  6  \w    149.00 178.00   1.00   20.00    --  111.00  50.00 -90.00   29
  7  \w    113.00 139.00   1.00   20.00    --  111.00 -12.00  90.00   26
  8  \w     96.00 124.00   1.00   20.00    --  111.00  50.00 -90.00   28
  9  \w     43.00 108.00   1.00   20.00    --  111.00 -12.00  90.00   65
 10  \w     42.00 106.00   1.00   20.00    --  111.00 -92.00-150.00   64
 11  \w     42.00 101.00   1.00   20.00    --  111.00 -38.00  90.00   59
 12  \w     91.00 174.00   1.00   20.00    --  111.00  25.00  90.00   83
 13  \w     48.00 138.00   1.00   20.00    --  111.00 -77.00  30.00   90
 14  \w     46.00 130.00   1.00   20.00    --  111.00 -38.00-120.00   84
;
_diffrn_measurement_device 'four-circle diffractometer'
_diffrn_measurement_device_type 'SuperNova, Dual, Cu at home/near, EosS2'
_diffrn_measurement_method '\w scans'
_diffrn_orient_matrix_type 'CrysAlisPro convention (1999,Acta A55,543-557)'
_diffrn_orient_matrix_UB_11 0.0717091000
_diffrn_orient_matrix_UB_12 0.0088868000
_diffrn_orient_matrix_UB_13 0.1468858000
_diffrn_orient_matrix_UB_21 -0.0495040000
_diffrn_orient_matrix_UB_22 -0.0129344000
_diffrn_orient_matrix_UB_23 0.0238480000
_diffrn_orient_matrix_UB_31 0.0345361000
_diffrn_orient_matrix_UB_32 -0.0369097000
_diffrn_orient_matrix_UB_33 0.0269080000
_diffrn_radiation_monochromator mirror
_diffrn_radiation_probe x-ray
_diffrn_radiation_type 'Cu K\a'
_diffrn_radiation_wavelength 1.54184
_diffrn_reflns_av_R_equivalents 0.0266
_diffrn_reflns_av_unetI/netI 0.0393
_diffrn_reflns_Laue_measured_fraction_full 0.994
_diffrn_reflns_Laue_measured_fraction_max 0.975
_diffrn_reflns_limit_h_max 29
_diffrn_reflns_limit_h_min -29
_diffrn_reflns_limit_k_max 28
_diffrn_reflns_limit_k_min -47
_diffrn_reflns_limit_l_max 17
_diffrn_reflns_limit_l_min -18
_diffrn_reflns_number 37213
_diffrn_reflns_point_group_measured_fraction_full 0.994
_diffrn_reflns_point_group_measured_fraction_max 0.975
_diffrn_reflns_theta_full 67.684
_diffrn_reflns_theta_max 73.754
_diffrn_reflns_theta_min 3.798
_diffrn_source 'micro-focus sealed X-ray tube'
_diffrn_source_type 'SuperNova (Cu) X-ray Source'
_exptl_absorpt_coefficient_mu 18.183
_exptl_absorpt_correction_T_max 0.42673
_exptl_absorpt_correction_T_min 0.36701
_exptl_absorpt_correction_type sphere
_exptl_absorpt_process_details
;
CrysAlisPro 1.171.40.79a (Rigaku Oxford Diffraction, 2020)
Spherical absorption correction
 using equivalent radius and absorption coefficient.
Empirical absorption correction using spherical harmonics,
 implemented in SCALE3 ABSPACK scaling algorithm.
;
_exptl_crystal_colour yellow
_exptl_crystal_colour_primary yellow
_exptl_crystal_density_diffrn 2.253
_exptl_crystal_description prism
_exptl_crystal_F_000 5952
_exptl_crystal_recrystallization_method 'Re-crystallisation from solvent: CH2Cl2/Et2O'
_exptl_crystal_size_max 0.077
_exptl_crystal_size_mid 0.058
_exptl_crystal_size_min 0.058
_exptl_crystal_size_rad 0.038
_refine_diff_density_max 3.861
_refine_diff_density_min -1.987
_refine_diff_density_rms 0.137
_refine_ls_extinction_method none
_refine_ls_goodness_of_fit_ref 1.028
_refine_ls_hydrogen_treatment constr
_refine_ls_matrix_type full
_refine_ls_number_parameters 1181
_refine_ls_number_reflns 18440
_refine_ls_number_restraints 60
_refine_ls_restrained_S_all 1.026
_refine_ls_R_factor_all 0.0460
_refine_ls_R_factor_gt 0.0369
_refine_ls_shift/su_max 0.002
_refine_ls_shift/su_mean 0.000
_refine_ls_structure_factor_coef Fsqd
_refine_ls_weighting_details 'w=1/[\s^2^(Fo^2^)+(0.0272P)^2^+37.4309P] where P=(Fo^2^+2Fc^2^)/3'
_refine_ls_weighting_scheme calc
_refine_ls_wR_factor_gt 0.0794
_refine_ls_wR_factor_ref 0.0840
_reflns_Friedel_coverage 0.000
_reflns_number_gt 15682
_reflns_number_total 18440
_reflns_threshold_expression 'I > 2\s(I)'
_cod_data_source_file d3dt01364b2.cif
_cod_data_source_block rmk_225_ca_scale
_cod_original_cell_volume 9343.4(6)
_cod_database_code 7713447
_shelx_shelxl_version_number 2018/3
_chemical_oxdiff_formula C22H17As1Au1Mo1F5O3
_shelx_space_group_comment
;
The symmetry employed for this shelxl refinement is uniquely defined
by the following loop, which should always be used as a source of
symmetry information in preference to the above space-group names.
They are only intended as comments.
;
_reflns_odcompleteness_completeness 99.37
_reflns_odcompleteness_iscentric 1
_reflns_odcompleteness_theta 66.49
_olex2_refinement_description
;
1. Fixed Uiso
 At 1.2 times of:
  All C(H) groups
 At 1.5 times of:
  All C(H,H,H) groups
2. Uiso/Uaniso restraints and constraints
C15C \\sim C14C \\sim C13C \\sim C12C \\sim C16C: within 2A with sigma of 0.04
and sigma for terminal atoms of 0.08 within 2A
Uanis(C14C) = Uanis(C15C) = Uanis(C16C) = Uanis(C12C) = Uanis(C13C)
3. Rigid body (RIGU) restrains
 C15C, C14C, C13C, C12C, C16C
 with sigma for 1-2 distances of 0.004 and sigma for 1-3 distances of 0.004
4.a Aromatic/amide H refined with riding coordinates:
 C14A(H14A), C14B(H14B), C15B(H15B), C12A(H12A), C13A(H13A), C13B(H13B),
 C15A(H15A), C12B(H12B), C16B(H16B), C16A(H16A), C12C(H12C), C16D(H16D),
 C12D(H12D), C15D(H15D), C13C(H13C), C13D(H13D), C14D(H14D), C16C(H16C),
 C15C(H15C), C14C(H14C)
4.b Idealised Me refined as rotating group:
 C9B(H9Ba,H9Bb,H9Bc), C8A(H8Aa,H8Ab,H8Ac), C11B(H11a,H11b,H11c), C9A(H9Aa,H9Ab,
 H9Ac), C11A(H11d,H11e,H11f), C11D(H11g,H11h,H11i), C10A(H10d,H10e,H10f),
 C10B(H10a,H10b,H10c), C11C(H11j,H11k,H11l), C8D(H8Da,H8Db,H8Dc), C10D(H10g,
 H10h,H10i), C8C(H8Ca,H8Cb,H8Cc), C9C(H9Ca,H9Cb,H9Cc), C9D(H9Da,H9Db,H9Dc),
 C10C(H10j,H10k,H10l)
;
_ins_header
;
TITL RMK_225_Ca_scale in P2(1)/n 
REM P2(1)/n (#14 in standard setting)
CELL 1.54184  23.889263  38.400152  14.804860  90.0000 136.5307  90.0000
ZERR   16.00   0.000500   0.000283   0.000317   0.0000   0.0039   0.0000
LATT  1
SYMM -x+1/2, y+1/2,-z+1/2 
SFAC C H O F As Mo Au
UNIT 352.00 272.00 48.00 80.00 16.00 16.00 16.00
TREF
HKLF 4
END
;
_olex2_submission_special_instructions 'No special instructions were received'
_oxdiff_exptl_absorpt_empirical_details
;
Empirical correction (ABSPACK) includes:
- Absorption correction using spherical harmonics
- Frame scaling
;
_oxdiff_exptl_absorpt_empirical_full_max 1.199
_oxdiff_exptl_absorpt_empirical_full_min 0.879

loop_
_space_group_symop_operation_xyz
'x, y, z'
'-x+1/2, y+1/2, -z+1/2'
'-x, -y, -z'
'x-1/2, -y-1/2, z-1/2'

loop_
_atom_site_label
_atom_site_type_symbol
_atom_site_fract_x
_atom_site_fract_y
_atom_site_fract_z
_atom_site_U_iso_or_equiv
_atom_site_adp_type
_atom_site_occupancy
_atom_site_site_symmetry_order
_atom_site_calc_flag
_atom_site_refinement_flags_posn
_atom_site_refinement_flags_adp
_atom_site_refinement_flags_occupancy
_atom_site_disorder_assembly
_atom_site_disorder_group
Au01 Au 0.75264(2) -0.02901(2) 1.35239(2) 0.02964(6) Uani 1 1 d . . . . .
Au02 Au 0.76542(2) -0.02762(2) 0.86374(2) 0.03002(6) Uani 1 1 d . . . . .
Au03 Au 0.80901(2) 0.27929(2) 1.70837(2) 0.02920(6) Uani 1 1 d . . . . .
Au04 Au 0.84893(2) 0.27548(2) 1.24616(3) 0.03449(6) Uani 1 1 d . . . . .
Mo05 Mo 0.67149(3) 0.05828(2) 0.88939(5) 0.02695(9) Uani 1 1 d . . . . .
Mo06 Mo 0.67162(3) 0.05632(2) 1.39843(5) 0.02673(9) Uani 1 1 d . . . . .
Mo07 Mo 0.65744(3) 0.20431(2) 1.65515(5) 0.03002(10) Uani 1 1 d . . . . .
Mo08 Mo 0.70388(3) 0.20034(2) 1.18099(6) 0.04212(13) Uani 1 1 d . . . . .
As09 As 0.79938(4) 0.02027(2) 1.49113(6) 0.02709(13) Uani 1 1 d . . . . .
As0A As 0.80286(4) 0.02297(2) 0.99315(6) 0.02783(13) Uani 1 1 d . . . . .
As0B As 0.80531(4) 0.22501(2) 1.78233(7) 0.02905(13) Uani 1 1 d . . . . .
As0C As 0.85532(4) 0.22477(2) 1.34725(7) 0.03452(15) Uani 1 1 d . . . . .
F00D F 0.5679(3) -0.04694(12) 1.0912(4) 0.0531(11) Uani 1 1 d . . . . .
F00E F 0.9561(2) 0.31877(11) 1.7880(4) 0.0446(10) Uani 1 1 d . . . . .
F00F F 0.5846(3) -0.16254(11) 1.0105(5) 0.0518(11) Uani 1 1 d . . . . .
F00G F 0.8337(3) 0.42087(10) 1.5371(5) 0.0500(10) Uani 1 1 d . . . . .
F00H F 0.5879(3) -0.05359(14) 0.6006(5) 0.0659(14) Uani 1 1 d . . . . .
O00I O 0.7761(3) 0.14785(12) 1.8764(5) 0.0409(11) Uani 1 1 d . . . . .
F00J F 0.7494(3) -0.15962(11) 1.2129(5) 0.0579(12) Uani 1 1 d . . . . .
F00K F 0.8243(3) -0.10173(12) 1.3599(5) 0.0565(12) Uani 1 1 d . . . . .
F00L F 0.4946(3) -0.10560(13) 0.9506(4) 0.0538(11) Uani 1 1 d . . . . .
F00M F 0.6869(3) 0.39828(13) 1.4252(5) 0.0597(13) Uani 1 1 d . . . . .
F00N F 0.6745(2) 0.33713(12) 1.4988(5) 0.0520(11) Uani 1 1 d . . . . .
F00O F 0.9676(3) 0.38063(11) 1.7167(5) 0.0515(11) Uani 1 1 d . . . . .
F00P F 0.6386(3) -0.16586(12) 0.5498(5) 0.0615(13) Uani 1 1 d . . . . .
F00Q F 0.7998(3) -0.15637(13) 0.7613(5) 0.0671(14) Uani 1 1 d . . . . .
F00R F 0.8572(3) -0.09596(13) 0.8946(5) 0.0625(14) Uani 1 1 d . . . . .
O00S O 0.8204(3) 0.09155(13) 1.6717(5) 0.0451(12) Uani 1 1 d . . . . .
F00T F 0.7742(4) 0.41854(12) 0.9846(6) 0.0727(17) Uani 1 1 d . . . . .
O00U O 0.6847(4) 0.07461(15) 0.6980(5) 0.0521(13) Uani 1 1 d . . . . .
F00V F 0.9633(3) 0.34047(17) 1.3211(5) 0.0805(18) Uani 1 1 d . . . . .
O00W O 0.6164(3) 0.13652(12) 0.8191(5) 0.0465(12) Uani 1 1 d . . . . .
F00X F 0.5328(3) -0.11378(16) 0.4674(5) 0.0750(16) Uani 1 1 d . . . . .
O00Y O 0.8121(3) 0.09584(14) 1.1612(5) 0.0498(13) Uani 1 1 d . . . . .
O00Z O 0.6334(3) 0.13620(12) 1.3333(6) 0.0500(13) Uani 1 1 d . . . . .
F010 F 0.6878(3) 0.30797(14) 0.9753(5) 0.0741(17) Uani 1 1 d . . . . .
O011 O 0.8058(4) 0.15200(15) 1.4284(6) 0.0579(15) Uani 1 1 d . . . . .
O012 O 0.6280(4) 0.12724(15) 1.0499(7) 0.0606(15) Uani 1 1 d . . . . .
O013 O 0.6726(4) 0.06424(17) 1.1897(6) 0.0623(16) Uani 1 1 d . . . . .
F014 F 0.9269(4) 0.40273(16) 1.2085(6) 0.085(2) Uani 1 1 d . . . . .
O015 O 0.5742(4) 0.13314(13) 1.5096(6) 0.0605(16) Uani 1 1 d . . . . .
O016 O 0.6495(4) 0.20834(16) 1.4356(6) 0.0622(16) Uani 1 1 d . . . . .
C017 C 0.7348(4) 0.16859(17) 1.7962(7) 0.0351(14) Uani 1 1 d . . . . .
O018 O 0.7568(4) 0.18659(18) 1.0433(6) 0.0651(17) Uani 1 1 d . . . . .
C019 C 0.8838(4) 0.05023(17) 1.5425(7) 0.0365(14) Uani 1 1 d . . . . .
C01A C 0.8278(4) 0.32093(16) 1.1537(6) 0.0343(13) Uani 1 1 d . . . . .
F01B F 0.6537(3) 0.37078(15) 0.8673(6) 0.0837(19) Uani 1 1 d . . . . .
C01C C 0.8874(4) 0.33793(16) 1.6982(6) 0.0312(12) Uani 1 1 d . . . . .
C01D C 0.8150(4) 0.32570(15) 1.6469(6) 0.0295(12) Uani 1 1 d . . . . .
C01E C 0.8692(4) 0.01071(17) 1.6743(6) 0.0333(13) Uani 1 1 d . . . . .
C01F C 0.6161(4) -0.07464(18) 1.1259(6) 0.0365(14) Uani 1 1 d . . . . .
C01G C 0.7247(4) -0.07229(17) 0.7535(6) 0.0343(13) Uani 1 1 d . . . . .
C01H C 0.9381(4) 0.02910(18) 1.7459(7) 0.0380(14) Uani 1 1 d . . . . .
C01I C 0.9380(4) 0.03167(18) 1.2507(7) 0.0364(14) Uani 1 1 d . . . . .
C01J C 0.7678(4) 0.07855(16) 1.5721(6) 0.0336(13) Uani 1 1 d . . . . .
C01K C 0.7630(4) 0.08211(17) 1.0629(7) 0.0359(14) Uani 1 1 d . . . . .
C01L C 0.5366(4) 0.04337(19) 0.7465(7) 0.0410(15) Uani 1 1 d . . . . .
H01L H 0.496877 0.057038 0.672687 0.049 Uiso 1 1 calc R U . . .
C01M C 0.8454(4) -0.01265(19) 1.7227(7) 0.0407(15) Uani 1 1 d . . . . .
H01A H 0.809892 -0.000296 1.721490 0.061 Uiso 1 1 calc R U . . .
H01B H 0.893199 -0.019924 1.810771 0.061 Uiso 1 1 calc R U . . .
H01C H 0.817657 -0.032720 1.666823 0.061 Uiso 1 1 calc R U . . .
C01N C 0.5362(4) 0.04333(18) 1.2612(7) 0.0394(15) Uani 1 1 d . . . . .
H01N H 0.496165 0.056728 1.186670 0.047 Uiso 1 1 calc R U . . .
C01O C 0.5713(4) 0.04945(17) 1.3885(7) 0.0356(14) Uani 1 1 d . . . . .
H01O H 0.558868 0.067812 1.412491 0.043 Uiso 1 1 calc R U . . .
C01P C 0.7764(4) -0.09912(18) 0.7896(7) 0.0387(14) Uani 1 1 d . . . . .
C01Q C 0.6320(4) 0.00126(16) 0.8829(8) 0.0411(16) Uani 1 1 d . . . . .
H01Q H 0.666145 -0.017781 0.914762 0.049 Uiso 1 1 calc R U . . .
C01R C 1.0052(4) 0.0295(2) 1.8938(7) 0.0518(19) Uani 1 1 d . . . . .
H01D H 0.992645 0.013282 1.926400 0.078 Uiso 1 1 calc R U . . .
H01E H 1.010196 0.052469 1.924550 0.078 Uiso 1 1 calc R U . . .
H01F H 1.055614 0.022968 1.924676 0.078 Uiso 1 1 calc R U . . .
C01S C 0.5759(4) 0.01444(18) 0.7537(7) 0.0407(15) Uani 1 1 d . . . . .
H01S H 0.566565 0.005561 0.685239 0.049 Uiso 1 1 calc R U . . .
C01T C 0.7530(4) 0.37847(18) 1.5149(7) 0.0390(15) Uani 1 1 d . . . . .
C01U C 0.5763(4) -0.10423(19) 1.0515(7) 0.0387(14) Uani 1 1 d . . . . .
C01V C 0.9496(4) 0.05305(17) 1.1809(7) 0.0361(14) Uani 1 1 d . . . . .
C01W C 0.6369(4) 0.10832(17) 0.8452(6) 0.0344(13) Uani 1 1 d . . . . .
C01X C 0.7493(5) -0.13072(18) 0.7242(7) 0.0428(16) Uani 1 1 d . . . . .
C01Y C 0.8888(4) 0.05251(16) 1.0489(7) 0.0346(13) Uani 1 1 d . . . . .
C01Z C 0.8953(4) 0.36965(18) 1.6639(7) 0.0360(14) Uani 1 1 d . . . . .
C020 C 0.6431(4) -0.07827(19) 0.6450(7) 0.0423(15) Uani 1 1 d . . . . .
C021 C 0.7424(4) -0.10145(18) 1.2574(7) 0.0376(14) Uani 1 1 d . . . . .
C022 C 0.6821(4) 0.06886(17) 0.7712(7) 0.0377(14) Uani 1 1 d . . . . .
C023 C 0.8647(4) 0.18901(17) 1.7906(7) 0.0362(14) Uani 1 1 d . . . . .
C024 C 0.8270(4) 0.38998(17) 1.5714(7) 0.0375(14) Uani 1 1 d . . . . .
C025 C 0.7000(4) -0.07175(17) 1.2321(6) 0.0351(13) Uani 1 1 d . . . . .
C026 C 0.7505(4) 0.33097(19) 1.0393(7) 0.0431(16) Uani 1 1 d . . . . .
C027 C 0.6474(4) 0.10701(18) 1.3581(7) 0.0381(14) Uani 1 1 d . . . . .
C028 C 0.5732(4) 0.01308(18) 1.2684(8) 0.0406(16) Uani 1 1 d . . . . .
H028 H 0.562100 0.003276 1.199343 0.049 Uiso 1 1 calc R U . . .
C029 C 0.7488(4) 0.34691(17) 1.5553(7) 0.0348(13) Uani 1 1 d . . . . .
C02A C 0.9459(4) 0.05045(17) 1.6726(8) 0.0411(16) Uani 1 1 d . . . . .
C02B C 0.8813(4) 0.22146(18) 1.9702(7) 0.0384(14) Uani 1 1 d . . . . .
C02C C 0.5688(4) 0.04795(17) 0.8733(7) 0.0374(14) Uani 1 1 d . . . . .
H02D H 0.553547 0.065051 0.896597 0.045 Uiso 1 1 calc R U . . .
C02D C 0.6218(4) -0.13330(18) 1.0819(7) 0.0384(14) Uani 1 1 d . . . . .
C02E C 0.9275(4) 0.17862(18) 1.9163(7) 0.0397(15) Uani 1 1 d . . . . .
C02F C 0.9379(4) 0.19012(18) 1.4254(7) 0.0393(15) Uani 1 1 d . . . . .
C02G C 0.9863(5) 0.1888(2) 1.5556(8) 0.0453(17) Uani 1 1 d . . . . .
C02H C 0.6035(4) 0.15876(18) 1.5622(7) 0.0431(16) Uani 1 1 d . . . . .
C02I C 0.9655(5) 0.21316(19) 1.6063(7) 0.0437(16) Uani 1 1 d . . . . .
C02J C 0.8413(4) -0.0102(2) 1.2168(7) 0.0414(15) Uani 1 1 d . . . . .
H02E H 0.806328 0.002341 1.216368 0.062 Uiso 1 1 calc R U . . .
H02F H 0.887862 -0.018617 1.303771 0.062 Uiso 1 1 calc R U . . .
H02G H 0.812091 -0.029543 1.157295 0.062 Uiso 1 1 calc R U . . .
C02K C 0.8684(4) 0.01341(17) 1.1746(6) 0.0342(13) Uani 1 1 d . . . . .
C02L C 0.6553(4) 0.20549(19) 1.5187(7) 0.0433(16) Uani 1 1 d . . . . .
C02M C 0.8738(5) 0.0691(2) 1.4420(9) 0.0494(18) Uani 1 1 d . . . . .
H02A H 0.859529 0.052662 1.379017 0.074 Uiso 1 1 calc R U . . .
H02B H 0.924039 0.080332 1.485113 0.074 Uiso 1 1 calc R U . . .
H02C H 0.831603 0.086208 1.398092 0.074 Uiso 1 1 calc R U . . .
C02N C 0.6296(4) 0.00037(16) 1.3980(7) 0.0390(15) Uani 1 1 d . . . . .
H02N H 0.661899 -0.019351 1.429198 0.047 Uiso 1 1 calc R U . . .
C02O C 1.0033(4) 0.0318(2) 1.3974(7) 0.0487(18) Uani 1 1 d . . . . .
H02H H 1.053354 0.023791 1.429807 0.073 Uiso 1 1 calc R U . . .
H02I H 0.988078 0.016635 1.428311 0.073 Uiso 1 1 calc R U . . .
H02J H 1.010469 0.055020 1.428419 0.073 Uiso 1 1 calc R U . . .
C02P C 0.6664(5) -0.13572(18) 0.6154(7) 0.0431(16) Uani 1 1 d . . . . .
C02Q C 0.7702(5) 0.16960(19) 1.3389(8) 0.0449(16) Uani 1 1 d . . . . .
C02R C 0.8846(5) 0.0702(2) 0.9534(8) 0.0471(17) Uani 1 1 d . . . . .
H02K H 0.857821 0.092278 0.928202 0.071 Uiso 1 1 calc R U . . .
H02L H 0.854684 0.055843 0.876893 0.071 Uiso 1 1 calc R U . . .
H02M H 0.938731 0.073744 0.994073 0.071 Uiso 1 1 calc R U . . .
C02S C 0.6285(4) 0.02283(18) 1.4724(8) 0.0407(15) Uani 1 1 d . . . . .
H02S H 0.659972 0.020474 1.561100 0.049 Uiso 1 1 calc R U . . .
C02T C 0.8682(5) 0.3788(2) 1.1508(8) 0.052(2) Uani 1 1 d . . . . .
C02U C 0.9015(5) 0.23358(19) 1.5185(8) 0.0452(17) Uani 1 1 d . . . . .
C02V C 0.6747(4) 0.06240(18) 1.2690(7) 0.0406(15) Uani 1 1 d . . . . .
C02W C 0.7395(5) 0.1916(2) 1.0965(8) 0.0461(17) Uani 1 1 d . . . . .
C02X C 0.7906(6) 0.38696(18) 1.0389(8) 0.0498(19) Uani 1 1 d . . . . .
C02Y C 0.8413(5) 0.17636(19) 1.6708(8) 0.0476(17) Uani 1 1 d . . . . .
H02O H 0.793261 0.162224 1.618762 0.071 Uiso 1 1 calc R U . . .
H02P H 0.884967 0.162798 1.697065 0.071 Uiso 1 1 calc R U . . .
H02Q H 0.830718 0.195964 1.619907 0.071 Uiso 1 1 calc R U . . .
C02Z C 0.6554(5) 0.15357(18) 1.0987(8) 0.0450(17) Uani 1 1 d . . . . .
C030 C 0.8855(4) 0.3461(2) 1.2065(7) 0.0465(17) Uani 1 1 d . . . . .
C031 C 0.7052(5) -0.13120(17) 1.1846(7) 0.0400(15) Uani 1 1 d . . . . .
C032 C 1.0256(4) 0.0745(2) 1.2593(8) 0.0508(19) Uani 1 1 d . . . . .
H03D H 1.028963 0.083115 1.202515 0.076 Uiso 1 1 calc R U . . .
H03E H 1.072320 0.060351 1.326840 0.076 Uiso 1 1 calc R U . . .
H03F H 1.023945 0.093775 1.298701 0.076 Uiso 1 1 calc R U . . .
C033 C 0.6269(4) 0.02217(18) 0.9552(8) 0.0398(15) Uani 1 1 d . . . . .
H033 H 0.657458 0.019185 1.043251 0.048 Uiso 1 1 calc R U . . .
C034 C 0.9359(4) 0.19657(19) 2.0141(7) 0.0419(16) Uani 1 1 d . . . . .
C035 C 0.7303(5) 0.3628(2) 0.9806(8) 0.0502(18) Uani 1 1 d . . . . .
C036 C 0.6137(5) -0.1094(2) 0.5756(7) 0.0492(18) Uani 1 1 d . . . . .
C037 C 1.0216(5) 0.0719(2) 1.7487(10) 0.059(2) Uani 1 1 d . . . . .
H03A H 1.025540 0.079145 1.691510 0.088 Uiso 1 1 calc R U . . .
H03B H 1.068349 0.058152 1.819033 0.088 Uiso 1 1 calc R U . . .
H03C H 1.019119 0.091990 1.784249 0.088 Uiso 1 1 calc R U . . .
C038 C 0.9459(5) 0.1696(2) 1.3483(9) 0.058(2) Uani 1 1 d . . . . .
H03U H 0.906652 0.151074 1.301937 0.087 Uiso 1 1 calc R U . . .
H03V H 0.999700 0.159954 1.407341 0.087 Uiso 1 1 calc R U . . .
H03W H 0.936482 0.184666 1.286629 0.087 Uiso 1 1 calc R U . . .
C039 C 0.8746(5) 0.2444(2) 2.0440(7) 0.0458(17) Uani 1 1 d . . . . .
H03G H 0.864856 0.268005 2.013811 0.069 Uiso 1 1 calc R U . . .
H03H H 0.924397 0.243391 2.136150 0.069 Uiso 1 1 calc R U . . .
H03I H 0.830372 0.236636 2.029349 0.069 Uiso 1 1 calc R U . . .
C03A C 0.9880(5) 0.1513(2) 1.9594(10) 0.059(2) Uani 1 1 d . . . . .
H03J H 0.967519 0.138840 1.884087 0.089 Uiso 1 1 calc R U . . .
H03K H 0.996445 0.135393 2.018467 0.089 Uiso 1 1 calc R U . . .
H03L H 1.038614 0.162260 2.003312 0.089 Uiso 1 1 calc R U . . .
C03B C 0.8682(7) 0.2610(2) 1.5426(10) 0.065(3) Uani 1 1 d . . . . .
H03X H 0.856511 0.281787 1.495443 0.098 Uiso 1 1 calc R U . . .
H03Y H 0.907735 0.265998 1.634814 0.098 Uiso 1 1 calc R U . . .
H H 0.819204 0.252527 1.512890 0.098 Uiso 1 1 calc R U . . .
C03C C 0.6761(7) 0.2588(3) 1.1907(15) 0.0888(17) Uani 1 1 d . U . . .
H03Z H 0.716484 0.275737 1.240541 0.107 Uiso 1 1 calc R U . . .
C03D C 1.0180(6) 0.2137(3) 1.7522(8) 0.068(3) Uani 1 1 d . . . . .
H03 H 1.020114 0.190792 1.780345 0.102 Uiso 1 1 calc R U . . .
HA H 0.995089 0.229610 1.768455 0.102 Uiso 1 1 calc R U . . .
HB H 1.072056 0.221137 1.800027 0.102 Uiso 1 1 calc R U . . .
C03E C 0.5991(7) 0.2591(2) 1.5961(10) 0.064(3) Uani 1 1 d . . . . .
H03M H 0.602275 0.274324 1.550991 0.077 Uiso 1 1 calc R U . . .
C03F C 0.6524(5) 0.2577(2) 1.7259(9) 0.058(2) Uani 1 1 d . . . . .
H03N H 0.698045 0.271839 1.785038 0.070 Uiso 1 1 calc R U . . .
C03G C 0.5395(5) 0.2352(3) 1.5391(10) 0.076(3) Uani 1 1 d . . . . .
H03O H 0.494981 0.231105 1.449659 0.092 Uiso 1 1 calc R U . . .
C03H C 1.0033(5) 0.1863(2) 2.1571(8) 0.056(2) Uani 1 1 d . . . . .
H03P H 1.005242 0.202420 2.208804 0.084 Uiso 1 1 calc R U . . .
H03Q H 1.054362 0.186523 2.185463 0.084 Uiso 1 1 calc R U . . .
H03R H 0.993067 0.163254 2.167901 0.084 Uiso 1 1 calc R U . . .
C03I C 1.0581(6) 0.1647(3) 1.6494(10) 0.067(3) Uani 1 1 d . . . . .
H1 H 1.062743 0.150438 1.601762 0.101 Uiso 1 1 calc R U . . .
HC H 1.050464 0.150083 1.692387 0.101 Uiso 1 1 calc R U . . .
HD H 1.106897 0.178142 1.713854 0.101 Uiso 1 1 calc R U . . .
C03J C 0.6279(7) 0.2503(3) 1.0583(15) 0.0888(17) Uani 1 1 d . U . . .
H2 H 0.631442 0.260815 1.005931 0.107 Uiso 1 1 calc R U . . .
C03K C 0.6305(7) 0.2328(3) 1.7587(11) 0.080(4) Uani 1 1 d . . . . .
H03S H 0.658370 0.226725 1.843718 0.096 Uiso 1 1 calc R U . . .
C03L C 0.5590(8) 0.2175(3) 1.6442(18) 0.096(5) Uani 1 1 d . . . . .
H03T H 0.529895 0.199594 1.637383 0.115 Uiso 1 1 calc R U . . .
C03M C 0.6519(7) 0.2373(3) 1.2322(15) 0.0888(17) Uani 1 1 d . U . . .
H3 H 0.673338 0.237179 1.315445 0.107 Uiso 1 1 calc R U . . .
C03N C 0.5900(7) 0.2158(3) 1.1283(14) 0.0888(17) Uani 1 1 d . U . . .
H4 H 0.562950 0.198863 1.130166 0.107 Uiso 1 1 calc R U . . .
C03O C 0.5752(7) 0.2240(3) 1.0194(15) 0.0888(17) Uani 1 1 d . U . . .
H5 H 0.536930 0.213547 0.937053 0.107 Uiso 1 1 calc R U . . .

loop_
_atom_site_aniso_label
_atom_site_aniso_U_11
_atom_site_aniso_U_22
_atom_site_aniso_U_33
_atom_site_aniso_U_23
_atom_site_aniso_U_13
_atom_site_aniso_U_12
Au01 0.02877(12) 0.02742(12) 0.03324(12) -0.00270(9) 0.02267(10) 0.00051(9)
Au02 0.02860(12) 0.02854(12) 0.03275(12) -0.00224(9) 0.02221(10) -0.00024(9)
Au03 0.03129(12) 0.02367(11) 0.03477(12) -0.00005(9) 0.02466(11) -0.00265(9)
Au04 0.03518(13) 0.03096(13) 0.03503(13) 0.00283(10) 0.02473(11) 0.00118(10)
Mo05 0.0234(2) 0.0233(2) 0.0308(2) -0.00297(17) 0.01862(19) -0.00206(16)
Mo06 0.0231(2) 0.0220(2) 0.0313(2) -0.00378(17) 0.01851(19) -0.00148(16)
Mo07 0.0261(2) 0.0240(2) 0.0351(2) 0.00262(18) 0.0206(2) 0.00243(17)
Mo08 0.0375(3) 0.0345(3) 0.0571(3) 0.0056(2) 0.0352(3) 0.0007(2)
As09 0.0230(3) 0.0258(3) 0.0312(3) -0.0028(2) 0.0193(3) -0.0026(2)
As0A 0.0250(3) 0.0258(3) 0.0315(3) -0.0016(2) 0.0201(3) -0.0016(2)
As0B 0.0307(3) 0.0233(3) 0.0355(3) 0.0008(2) 0.0247(3) -0.0018(2)
As0C 0.0370(3) 0.0271(3) 0.0415(4) 0.0006(3) 0.0292(3) 0.0007(3)
F00D 0.039(2) 0.047(2) 0.047(2) -0.0065(19) 0.023(2) 0.0119(19)
F00E 0.0238(17) 0.040(2) 0.047(2) 0.0097(18) 0.0183(17) 0.0002(15)
F00F 0.064(3) 0.035(2) 0.054(3) -0.0155(19) 0.042(2) -0.013(2)
F00G 0.071(3) 0.0252(19) 0.064(3) 0.0042(18) 0.052(3) -0.0009(19)
F00H 0.037(2) 0.066(3) 0.061(3) -0.019(2) 0.025(2) 0.001(2)
O00I 0.035(2) 0.033(2) 0.046(3) 0.012(2) 0.026(2) 0.0039(19)
F00J 0.058(3) 0.032(2) 0.081(3) -0.001(2) 0.049(3) 0.011(2)
F00K 0.036(2) 0.047(3) 0.065(3) -0.007(2) 0.029(2) 0.0055(19)
F00L 0.037(2) 0.055(3) 0.045(2) -0.008(2) 0.022(2) -0.0025(19)
F00M 0.046(2) 0.052(3) 0.067(3) 0.024(2) 0.036(2) 0.022(2)
F00N 0.0270(19) 0.057(3) 0.062(3) 0.010(2) 0.029(2) 0.0015(18)
F00O 0.038(2) 0.044(2) 0.062(3) 0.000(2) 0.033(2) -0.0135(18)
F00P 0.089(4) 0.039(2) 0.060(3) -0.018(2) 0.055(3) -0.024(2)
F00Q 0.073(3) 0.045(3) 0.065(3) -0.006(2) 0.044(3) 0.016(2)
F00R 0.037(2) 0.054(3) 0.055(3) -0.019(2) 0.020(2) 0.005(2)
O00S 0.044(3) 0.034(2) 0.037(3) -0.011(2) 0.023(2) -0.007(2)
F00T 0.131(5) 0.031(2) 0.086(4) 0.007(2) 0.089(4) 0.006(3)
O00U 0.065(4) 0.057(3) 0.046(3) 0.008(2) 0.044(3) 0.008(3)
F00V 0.036(2) 0.098(4) 0.062(3) 0.013(3) 0.021(2) -0.013(3)
O00W 0.047(3) 0.026(2) 0.054(3) 0.002(2) 0.033(3) 0.004(2)
F00X 0.046(3) 0.083(4) 0.061(3) -0.028(3) 0.027(3) -0.023(3)
O00Y 0.045(3) 0.043(3) 0.038(3) -0.010(2) 0.023(2) -0.006(2)
O00Z 0.046(3) 0.024(2) 0.062(3) 0.001(2) 0.033(3) 0.001(2)
F010 0.037(2) 0.061(3) 0.061(3) 0.007(2) 0.015(2) -0.013(2)
O011 0.078(4) 0.042(3) 0.063(4) 0.004(3) 0.054(3) -0.004(3)
O012 0.062(4) 0.047(3) 0.075(4) -0.006(3) 0.050(3) -0.012(3)
O013 0.083(4) 0.068(4) 0.052(3) 0.017(3) 0.055(3) 0.022(3)
F014 0.086(4) 0.075(4) 0.086(4) -0.010(3) 0.060(4) -0.046(3)
O015 0.051(3) 0.028(3) 0.062(3) -0.002(2) 0.028(3) -0.006(2)
O016 0.087(5) 0.059(4) 0.050(3) 0.001(3) 0.053(3) 0.006(3)
C017 0.031(3) 0.033(3) 0.043(3) -0.001(3) 0.027(3) -0.005(3)
O018 0.069(4) 0.081(5) 0.053(3) -0.011(3) 0.047(3) -0.023(3)
C019 0.039(3) 0.029(3) 0.054(4) -0.004(3) 0.038(3) -0.004(3)
C01A 0.037(3) 0.027(3) 0.038(3) 0.004(2) 0.026(3) 0.001(2)
F01B 0.055(3) 0.066(4) 0.078(4) 0.026(3) 0.031(3) 0.020(3)
C01C 0.029(3) 0.025(3) 0.032(3) 0.002(2) 0.019(3) 0.002(2)
C01D 0.033(3) 0.025(3) 0.034(3) -0.001(2) 0.025(3) -0.002(2)
C01E 0.026(3) 0.035(3) 0.029(3) -0.002(2) 0.017(3) 0.003(2)
C01F 0.038(3) 0.039(3) 0.030(3) 0.002(3) 0.024(3) 0.006(3)
C01G 0.037(3) 0.030(3) 0.036(3) -0.003(2) 0.027(3) -0.002(3)
C01H 0.024(3) 0.039(3) 0.038(3) -0.007(3) 0.018(3) 0.001(3)
C01I 0.030(3) 0.038(3) 0.038(3) 0.000(3) 0.023(3) 0.006(3)
C01J 0.036(3) 0.026(3) 0.040(3) 0.001(3) 0.028(3) 0.004(2)
C01K 0.039(3) 0.032(3) 0.040(3) 0.000(3) 0.030(3) 0.003(3)
C01L 0.022(3) 0.042(4) 0.042(4) -0.003(3) 0.018(3) -0.006(3)
C01M 0.038(3) 0.046(4) 0.034(3) 0.001(3) 0.024(3) -0.001(3)
C01N 0.021(3) 0.039(4) 0.049(4) -0.011(3) 0.022(3) -0.005(2)
C01O 0.031(3) 0.031(3) 0.054(4) -0.011(3) 0.034(3) -0.005(2)
C01P 0.040(4) 0.036(3) 0.040(3) -0.002(3) 0.029(3) 0.002(3)
C01Q 0.034(3) 0.023(3) 0.067(5) -0.002(3) 0.037(3) -0.007(2)
C01R 0.028(3) 0.059(5) 0.041(4) -0.010(3) 0.016(3) 0.001(3)
C01S 0.035(3) 0.036(3) 0.051(4) -0.020(3) 0.032(3) -0.015(3)
C01T 0.038(3) 0.032(3) 0.042(4) 0.008(3) 0.027(3) 0.013(3)
C01U 0.033(3) 0.041(4) 0.034(3) 0.000(3) 0.022(3) 0.001(3)
C01V 0.028(3) 0.031(3) 0.052(4) -0.005(3) 0.030(3) 0.000(2)
C01W 0.030(3) 0.032(3) 0.031(3) -0.007(2) 0.019(3) -0.005(2)
C01X 0.057(4) 0.030(3) 0.046(4) -0.002(3) 0.039(4) 0.001(3)
C01Y 0.033(3) 0.028(3) 0.047(4) 0.002(3) 0.030(3) 0.001(2)
C01Z 0.032(3) 0.035(3) 0.037(3) -0.008(3) 0.024(3) -0.011(3)
C020 0.039(4) 0.039(4) 0.041(4) -0.004(3) 0.027(3) -0.003(3)
C021 0.037(3) 0.032(3) 0.044(4) -0.004(3) 0.030(3) 0.002(3)
C022 0.043(4) 0.026(3) 0.042(4) 0.001(3) 0.030(3) 0.004(3)
C023 0.035(3) 0.028(3) 0.054(4) -0.002(3) 0.035(3) -0.003(2)
C024 0.052(4) 0.025(3) 0.044(4) 0.000(3) 0.038(3) -0.004(3)
C025 0.036(3) 0.035(3) 0.034(3) -0.003(3) 0.025(3) 0.000(3)
C026 0.035(3) 0.039(4) 0.041(4) 0.000(3) 0.023(3) -0.001(3)
C027 0.032(3) 0.033(3) 0.037(3) -0.004(3) 0.022(3) -0.002(3)
C028 0.033(3) 0.034(3) 0.056(4) -0.020(3) 0.033(3) -0.014(3)
C029 0.029(3) 0.035(3) 0.041(3) 0.002(3) 0.026(3) 0.001(2)
C02A 0.027(3) 0.030(3) 0.058(4) -0.011(3) 0.028(3) -0.004(3)
C02B 0.036(3) 0.035(3) 0.042(3) 0.000(3) 0.027(3) -0.010(3)
C02C 0.030(3) 0.033(3) 0.056(4) -0.008(3) 0.033(3) -0.007(3)
C02D 0.046(4) 0.031(3) 0.042(4) -0.004(3) 0.033(3) -0.001(3)
C02E 0.033(3) 0.031(3) 0.057(4) 0.004(3) 0.033(3) -0.003(3)
C02F 0.036(3) 0.032(3) 0.049(4) 0.004(3) 0.030(3) 0.003(3)
C02G 0.040(4) 0.042(4) 0.051(4) 0.008(3) 0.033(3) -0.002(3)
C02H 0.035(3) 0.031(3) 0.046(4) 0.007(3) 0.024(3) 0.005(3)
C02I 0.050(4) 0.039(4) 0.044(4) 0.001(3) 0.035(4) -0.008(3)
C02J 0.035(3) 0.051(4) 0.036(3) 0.005(3) 0.025(3) 0.000(3)
C02K 0.036(3) 0.031(3) 0.034(3) 0.003(2) 0.026(3) 0.003(3)
C02L 0.042(4) 0.035(4) 0.043(4) -0.005(3) 0.027(3) 0.001(3)
C02M 0.060(5) 0.044(4) 0.072(5) 0.003(4) 0.057(5) -0.003(3)
C02N 0.029(3) 0.024(3) 0.059(4) -0.002(3) 0.031(3) -0.003(2)
C02O 0.030(3) 0.061(5) 0.034(4) -0.004(3) 0.016(3) -0.002(3)
C02P 0.064(5) 0.031(3) 0.046(4) -0.010(3) 0.044(4) -0.013(3)
C02Q 0.056(4) 0.034(4) 0.056(4) -0.002(3) 0.044(4) -0.002(3)
C02R 0.052(4) 0.041(4) 0.065(5) 0.006(3) 0.048(4) -0.002(3)
C02S 0.034(3) 0.037(3) 0.059(4) 0.001(3) 0.037(3) -0.004(3)
C02T 0.060(5) 0.048(4) 0.045(4) -0.015(3) 0.037(4) -0.031(4)
C02U 0.063(5) 0.034(4) 0.051(4) -0.003(3) 0.045(4) -0.007(3)
C02V 0.045(4) 0.034(3) 0.041(4) 0.002(3) 0.030(3) 0.004(3)
C02W 0.041(4) 0.055(5) 0.045(4) -0.003(3) 0.032(3) -0.007(3)
C02X 0.084(6) 0.027(3) 0.053(4) 0.000(3) 0.054(5) 0.004(3)
C02Y 0.056(4) 0.035(4) 0.067(5) -0.004(3) 0.049(4) 0.000(3)
C02Z 0.044(4) 0.031(4) 0.056(4) -0.005(3) 0.035(4) -0.011(3)
C030 0.035(3) 0.053(4) 0.038(4) 0.004(3) 0.022(3) -0.009(3)
C031 0.051(4) 0.023(3) 0.052(4) 0.003(3) 0.039(4) 0.008(3)
C032 0.033(4) 0.051(4) 0.058(5) -0.006(4) 0.030(4) -0.009(3)
C033 0.036(3) 0.034(3) 0.053(4) -0.002(3) 0.033(3) -0.008(3)
C034 0.031(3) 0.040(4) 0.047(4) 0.008(3) 0.026(3) -0.007(3)
C035 0.052(4) 0.045(4) 0.047(4) 0.009(3) 0.034(4) 0.017(3)
C036 0.038(4) 0.056(5) 0.040(4) -0.009(3) 0.024(3) -0.015(3)
C037 0.038(4) 0.055(5) 0.080(6) -0.019(4) 0.042(4) -0.017(4)
C038 0.047(4) 0.059(5) 0.064(5) -0.004(4) 0.039(4) 0.011(4)
C039 0.048(4) 0.051(4) 0.040(4) -0.004(3) 0.032(3) -0.015(3)
C03A 0.036(4) 0.045(4) 0.082(6) 0.014(4) 0.038(4) 0.008(3)
C03B 0.116(8) 0.041(4) 0.082(6) 0.002(4) 0.086(7) 0.005(5)
C03C 0.076(3) 0.052(3) 0.147(5) 0.014(3) 0.084(4) 0.012(2)
C03D 0.065(6) 0.081(7) 0.041(4) 0.010(4) 0.033(4) -0.005(5)
C03E 0.096(7) 0.038(4) 0.082(6) 0.021(4) 0.072(6) 0.031(5)
C03F 0.054(5) 0.053(5) 0.068(5) -0.014(4) 0.044(5) 0.005(4)
C03G 0.031(4) 0.084(7) 0.063(6) -0.018(5) 0.018(4) 0.023(4)
C03H 0.038(4) 0.063(5) 0.045(4) 0.020(4) 0.023(4) 0.003(4)
C03I 0.050(5) 0.069(6) 0.067(6) 0.018(5) 0.037(5) 0.011(4)
C03J 0.076(3) 0.052(3) 0.147(5) 0.014(3) 0.084(4) 0.012(2)
C03K 0.095(8) 0.101(9) 0.072(6) 0.039(6) 0.070(7) 0.066(7)
C03L 0.106(8) 0.044(5) 0.221(16) 0.003(7) 0.146(11) 0.006(5)
C03M 0.076(3) 0.052(3) 0.147(5) 0.014(3) 0.084(4) 0.012(2)
C03N 0.076(3) 0.052(3) 0.147(5) 0.014(3) 0.084(4) 0.012(2)
C03O 0.076(3) 0.052(3) 0.147(5) 0.014(3) 0.084(4) 0.012(2)

loop_
_atom_type_symbol
_atom_type_description
_atom_type_scat_dispersion_real
_atom_type_scat_dispersion_imag
_atom_type_scat_source
C C 0.0181 0.0091 'International Tables Vol C Tables 4.2.6.8 and 6.1.1.4'
H H 0.0000 0.0000 'International Tables Vol C Tables 4.2.6.8 and 6.1.1.4'
As As -0.9300 1.0051 'International Tables Vol C Tables 4.2.6.8 and 6.1.1.4'
Au Au -4.4197 7.2980 'International Tables Vol C Tables 4.2.6.8 and 6.1.1.4'
F F 0.0727 0.0534 'International Tables Vol C Tables 4.2.6.8 and 6.1.1.4'
Mo Mo -0.0483 2.7339 'International Tables Vol C Tables 4.2.6.8 and 6.1.1.4'
O O 0.0492 0.0322 'International Tables Vol C Tables 4.2.6.8 and 6.1.1.4'

loop_
_exptl_crystal_face_index_h
_exptl_crystal_face_index_k
_exptl_crystal_face_index_l
_exptl_crystal_face_perp_dist
0 25 1 0.0288
0 -25 -1 0.0288
11 -3 -1 0.0354
-11 0 0 0.0198
-10 -4 9 0.0368
10 4 -9 0.0368

loop_
_geom_angle_atom_site_label_1
_geom_angle_atom_site_label_2
_geom_angle_atom_site_label_3
_geom_angle
_geom_angle_site_symmetry_1
_geom_angle_site_symmetry_3
_geom_angle_publ_flag
C025 Au01 As09 171.93(19) . . ?
C01G Au02 As0A 173.92(18) . . ?
C01D Au03 As0B 178.58(17) . . ?
C01A Au04 As0C 170.89(19) . . ?
C01K Mo05 As0A 76.20(18) . . ?
C01K Mo05 C01L 141.7(3) . . ?
C01K Mo05 C01Q 120.3(3) . . ?
C01K Mo05 C01S 154.8(3) . . ?
C01K Mo05 C02C 107.2(3) . . ?
C01K Mo05 C033 97.9(3) . . ?
C01L Mo05 As0A 133.12(19) . . ?
C01L Mo05 C01Q 58.6(3) . . ?
C01L Mo05 C01S 35.4(2) . . ?
C01L Mo05 C02C 36.1(3) . . ?
C01L Mo05 C033 58.7(3) . . ?
C01Q Mo05 As0A 79.60(16) . . ?
C01S Mo05 As0A 97.87(18) . . ?
C01S Mo05 C01Q 35.0(3) . . ?
C01S Mo05 C033 58.3(3) . . ?
C01W Mo05 As0A 135.42(19) . . ?
C01W Mo05 C01K 77.9(3) . . ?
C01W Mo05 C01L 88.2(3) . . ?
C01W Mo05 C01Q 145.0(2) . . ?
C01W Mo05 C01S 119.8(3) . . ?
C01W Mo05 C02C 88.6(3) . . ?
C01W Mo05 C033 119.9(3) . . ?
C022 Mo05 As0A 76.15(19) . . ?
C022 Mo05 C01K 108.5(3) . . ?
C022 Mo05 C01L 103.3(3) . . ?
C022 Mo05 C01Q 117.2(3) . . ?
C022 Mo05 C01S 93.5(3) . . ?
C022 Mo05 C01W 78.6(3) . . ?
C022 Mo05 C02C 138.3(3) . . ?
C022 Mo05 C033 150.9(3) . . ?
C02C Mo05 As0A 133.61(18) . . ?
C02C Mo05 C01Q 58.3(2) . . ?
C02C Mo05 C01S 59.1(2) . . ?
C02C Mo05 C033 34.7(2) . . ?
C033 Mo05 As0A 99.20(17) . . ?
C033 Mo05 C01Q 34.9(2) . . ?
C01J Mo06 As09 75.03(18) . . ?
C01J Mo06 C01N 142.2(3) . . ?
C01J Mo06 C01O 107.5(3) . . ?
C01J Mo06 C028 153.0(3) . . ?
C01J Mo06 C02N 118.5(3) . . ?
C01J Mo06 C02S 96.7(3) . . ?
C01N Mo06 As09 134.08(17) . . ?
C01N Mo06 C01O 35.9(3) . . ?
C01N Mo06 C028 35.6(2) . . ?
C01N Mo06 C02N 58.7(2) . . ?
C01N Mo06 C02S 58.9(3) . . ?
C01O Mo06 As09 136.49(17) . . ?
C01O Mo06 C028 59.1(2) . . ?
C01O Mo06 C02N 58.5(2) . . ?
C01O Mo06 C02S 35.2(2) . . ?
C027 Mo06 As09 129.7(2) . . ?
C027 Mo06 C01J 77.4(3) . . ?
C027 Mo06 C01N 91.7(3) . . ?
C027 Mo06 C01O 91.7(3) . . ?
C027 Mo06 C028 123.3(3) . . ?
C027 Mo06 C02N 148.6(3) . . ?
C027 Mo06 C02S 122.8(3) . . ?
C028 Mo06 As09 98.52(17) . . ?
C028 Mo06 C02N 34.9(3) . . ?
C028 Mo06 C02S 58.3(3) . . ?
C02N Mo06 As09 81.63(16) . . ?
C02S Mo06 As09 101.64(17) . . ?
C02S Mo06 C02N 34.8(2) . . ?
C02V Mo06 As09 74.1(2) . . ?
C02V Mo06 C01J 112.1(3) . . ?
C02V Mo06 C01N 100.8(3) . . ?
C02V Mo06 C01O 135.8(3) . . ?
C02V Mo06 C027 78.6(3) . . ?
C02V Mo06 C028 90.5(3) . . ?
C02V Mo06 C02N 114.6(3) . . ?
C02V Mo06 C02S 148.0(3) . . ?
C017 Mo07 As0B 73.73(17) . . ?
C017 Mo07 C03E 149.1(3) . . ?
C017 Mo07 C03F 116.0(3) . . ?
C017 Mo07 C03G 146.4(4) . . ?
C017 Mo07 C03K 97.0(3) . . ?
C017 Mo07 C03L 110.3(4) . . ?
C02H Mo07 As0B 127.6(2) . . ?
C02H Mo07 C017 76.5(3) . . ?
C02H Mo07 C03E 128.4(4) . . ?
C02H Mo07 C03F 148.4(3) . . ?
C02H Mo07 C03G 96.2(3) . . ?
C02H Mo07 C03K 120.9(4) . . ?
C02H Mo07 C03L 91.6(4) . . ?
C02L Mo07 As0B 75.7(2) . . ?
C02L Mo07 C017 113.4(3) . . ?
C02L Mo07 C02H 78.1(3) . . ?
C02L Mo07 C03E 91.8(3) . . ?
C02L Mo07 C03F 117.6(3) . . ?
C02L Mo07 C03G 96.6(4) . . ?
C02L Mo07 C03K 147.9(3) . . ?
C02L Mo07 C03L 131.0(5) . . ?
C03E Mo07 As0B 97.0(3) . . ?
C03E Mo07 C03F 33.1(3) . . ?
C03E Mo07 C03K 56.1(3) . . ?
C03F Mo07 As0B 83.9(2) . . ?
C03G Mo07 As0B 131.0(3) . . ?
C03G Mo07 C03E 34.2(4) . . ?
C03G Mo07 C03F 56.6(3) . . ?
C03G Mo07 C03K 58.2(4) . . ?
C03K Mo07 As0B 104.8(4) . . ?
C03K Mo07 C03F 33.4(4) . . ?
C03L Mo07 As0B 139.0(4) . . ?
C03L Mo07 C03E 57.8(4) . . ?
C03L Mo07 C03F 57.0(4) . . ?
C03L Mo07 C03G 36.4(4) . . ?
C03L Mo07 C03K 35.0(4) . . ?
C02Q Mo08 As0C 74.6(2) . . ?
C02Q Mo08 C02Z 78.4(3) . . ?
C02Q Mo08 C03C 120.5(4) . . ?
C02Q Mo08 C03J 154.3(4) . . ?
C02Q Mo08 C03M 97.8(4) . . ?
C02Q Mo08 C03N 106.7(4) . . ?
C02Q Mo08 C03O 140.7(4) . . ?
C02W Mo08 As0C 74.1(2) . . ?
C02W Mo08 C02Q 107.3(3) . . ?
C02W Mo08 C02Z 77.7(3) . . ?
C02W Mo08 C03C 117.7(4) . . ?
C02W Mo08 C03J 95.5(4) . . ?
C02W Mo08 C03M 151.1(4) . . ?
C02W Mo08 C03N 140.6(4) . . ?
C02W Mo08 C03O 105.8(4) . . ?
C02Z Mo08 As0C 132.5(2) . . ?
C02Z Mo08 C03C 145.3(4) . . ?
C02Z Mo08 C03J 118.9(4) . . ?
C02Z Mo08 C03M 122.1(4) . . ?
C02Z Mo08 C03N 90.3(4) . . ?
C02Z Mo08 C03O 88.6(4) . . ?
C03C Mo08 As0C 82.1(3) . . ?
C03J Mo08 As0C 101.3(3) . . ?
C03J Mo08 C03C 34.9(4) . . ?
C03J Mo08 C03M 57.4(5) . . ?
C03M Mo08 As0C 99.9(3) . . ?
C03M Mo08 C03C 34.1(4) . . ?
C03N Mo08 As0C 134.6(3) . . ?
C03N Mo08 C03C 57.5(4) . . ?
C03N Mo08 C03J 57.7(4) . . ?
C03N Mo08 C03M 34.8(4) . . ?
C03N Mo08 C03O 35.7(4) . . ?
C03O Mo08 As0C 135.5(3) . . ?
C03O Mo08 C03C 58.0(5) . . ?
C03O Mo08 C03J 34.4(4) . . ?
C03O Mo08 C03M 58.5(5) . . ?
Au01 As09 Mo06 108.90(3) . . ?
C019 As09 Au01 120.8(2) . . ?
C019 As09 Mo06 111.9(2) . . ?
C01E As09 Au01 116.5(2) . . ?
C01E As09 Mo06 108.91(19) . . ?
C01E As09 C019 88.2(3) . . ?
Au02 As0A Mo05 110.63(3) . . ?
C01Y As0A Au02 118.8(2) . . ?
C01Y As0A Mo05 113.01(19) . . ?
C02K As0A Au02 114.5(2) . . ?
C02K As0A Mo05 109.2(2) . . ?
C02K As0A C01Y 88.8(3) . . ?
Au03 As0B Mo07 114.26(3) . . ?
C023 As0B Au03 112.8(2) . . ?
C023 As0B Mo07 111.84(19) . . ?
C023 As0B C02B 88.7(3) . . ?
C02B As0B Au03 114.44(19) . . ?
C02B As0B Mo07 112.24(19) . . ?
Au04 As0C Mo08 106.33(3) . . ?
C02F As0C Au04 120.8(2) . . ?
C02F As0C Mo08 115.1(2) . . ?
C02F As0C C02U 88.4(3) . . ?
C02U As0C Au04 113.4(2) . . ?
C02U As0C Mo08 112.0(2) . . ?
O00I C017 Mo07 176.6(5) . . ?
C02A C019 As09 108.8(5) . . ?
C02A C019 C02M 129.7(7) . . ?
C02M C019 As09 121.6(5) . . ?
C026 C01A Au04 121.5(5) . . ?
C030 C01A Au04 124.3(5) . . ?
C030 C01A C026 113.5(6) . . ?
F00E C01C C01D 120.0(6) . . ?
F00E C01C C01Z 116.6(6) . . ?
C01D C01C C01Z 123.4(6) . . ?
C01C C01D Au03 121.2(5) . . ?
C01C C01D C029 115.4(6) . . ?
C029 C01D Au03 123.4(5) . . ?
C01H C01E As09 108.9(5) . . ?
C01H C01E C01M 127.9(6) . . ?
C01M C01E As09 123.2(5) . . ?
F00D C01F C01U 116.1(6) . . ?
F00D C01F C025 119.6(6) . . ?
C01U C01F C025 124.4(6) . . ?
C01P C01G Au02 122.6(5) . . ?
C020 C01G Au02 121.2(5) . . ?
C020 C01G C01P 116.0(6) . . ?
C01E C01H C01R 123.7(7) . . ?
C01E C01H C02A 116.7(6) . . ?
C02A C01H C01R 119.6(6) . . ?
C02K C01I C01V 116.3(6) . . ?
C02K C01I C02O 124.9(7) . . ?
C02O C01I C01V 118.7(6) . . ?
O00S C01J Mo06 176.9(6) . . ?
O00Y C01K Mo05 176.7(6) . . ?
Mo05 C01L H01L 119.6 . . ?
C01S C01L Mo05 73.4(4) . . ?
C01S C01L H01L 126.2 . . ?
C01S C01L C02C 107.7(6) . . ?
C02C C01L Mo05 72.7(3) . . ?
C02C C01L H01L 126.2 . . ?
C01E C01M H01A 109.5 . . ?
C01E C01M H01B 109.5 . . ?
C01E C01M H01C 109.5 . . ?
H01A C01M H01B 109.5 . . ?
H01A C01M H01C 109.5 . . ?
H01B C01M H01C 109.5 . . ?
Mo06 C01N H01N 120.2 . . ?
C01O C01N Mo06 72.2(3) . . ?
C01O C01N H01N 126.3 . . ?
C028 C01N Mo06 73.2(3) . . ?
C028 C01N H01N 126.3 . . ?
C028 C01N C01O 107.5(7) . . ?
Mo06 C01O H01O 119.6 . . ?
C01N C01O Mo06 71.9(3) . . ?
C01N C01O H01O 126.0 . . ?
C02S C01O Mo06 74.3(4) . . ?
C02S C01O C01N 108.1(6) . . ?
C02S C01O H01O 126.0 . . ?
F00R C01P C01G 120.7(6) . . ?
F00R C01P C01X 116.0(6) . . ?
C01G C01P C01X 123.3(7) . . ?
Mo05 C01Q H01Q 122.1 . . ?
C01S C01Q Mo05 71.4(4) . . ?
C01S C01Q H01Q 126.1 . . ?
C01S C01Q C033 107.7(6) . . ?
C033 C01Q Mo05 72.1(4) . . ?
C033 C01Q H01Q 126.1 . . ?
C01H C01R H01D 109.5 . . ?
C01H C01R H01E 109.5 . . ?
C01H C01R H01F 109.5 . . ?
H01D C01R H01E 109.5 . . ?
H01D C01R H01F 109.5 . . ?
H01E C01R H01F 109.5 . . ?
Mo05 C01S H01S 121.0 . . ?
C01L C01S Mo05 71.2(4) . . ?
C01L C01S C01Q 108.1(6) . . ?
C01L C01S H01S 126.0 . . ?
C01Q C01S Mo05 73.6(4) . . ?
C01Q C01S H01S 126.0 . . ?
F00M C01T C024 119.5(6) . . ?
F00M C01T C029 121.5(7) . . ?
C024 C01T C029 118.9(6) . . ?
F00L C01U C01F 121.6(6) . . ?
F00L C01U C02D 119.5(6) . . ?
C01F C01U C02D 118.9(6) . . ?
C01I C01V C032 119.5(7) . . ?
C01Y C01V C01I 116.6(6) . . ?
C01Y C01V C032 123.8(7) . . ?
O00W C01W Mo05 179.1(6) . . ?
F00Q C01X C01P 122.5(7) . . ?
F00Q C01X C02P 118.7(7) . . ?
C01P C01X C02P 118.8(7) . . ?
C01V C01Y As0A 108.8(5) . . ?
C01V C01Y C02R 128.5(6) . . ?
C02R C01Y As0A 122.6(5) . . ?
F00O C01Z C01C 121.4(6) . . ?
F00O C01Z C024 119.6(6) . . ?
C024 C01Z C01C 119.0(6) . . ?
F00H C020 C01G 120.6(6) . . ?
F00H C020 C036 117.0(7) . . ?
C01G C020 C036 122.4(7) . . ?
F00K C021 C025 119.3(6) . . ?
F00K C021 C031 117.6(6) . . ?
C031 C021 C025 123.1(7) . . ?
O00U C022 Mo05 176.9(7) . . ?
C02E C023 As0B 109.3(5) . . ?
C02E C023 C02Y 128.4(7) . . ?
C02Y C023 As0B 122.2(5) . . ?
F00G C024 C01T 120.6(7) . . ?
F00G C024 C01Z 119.7(6) . . ?
C01T C024 C01Z 119.7(6) . . ?
C01F C025 Au01 121.4(5) . . ?
C021 C025 Au01 123.9(5) . . ?
C021 C025 C01F 114.3(6) . . ?
F010 C026 C01A 119.4(7) . . ?
F010 C026 C035 115.7(7) . . ?
C035 C026 C01A 125.0(7) . . ?
O00Z C027 Mo06 178.8(7) . . ?
Mo06 C028 H028 120.5 . . ?
C01N C028 Mo06 71.2(3) . . ?
C01N C028 H028 125.8 . . ?
C02N C028 Mo06 74.2(4) . . ?
C02N C028 C01N 108.4(6) . . ?
C02N C028 H028 125.8 . . ?
F00N C029 C01D 119.9(6) . . ?
F00N C029 C01T 116.6(6) . . ?
C01D C029 C01T 123.4(6) . . ?
C019 C02A C01H 117.4(6) . . ?
C019 C02A C037 124.1(8) . . ?
C01H C02A C037 118.5(7) . . ?
C034 C02B As0B 108.4(6) . . ?
C034 C02B C039 130.1(7) . . ?
C039 C02B As0B 121.5(5) . . ?
Mo05 C02C H02D 120.7 . . ?
C01L C02C Mo05 71.2(4) . . ?
C01L C02C H02D 126.2 . . ?
C033 C02C Mo05 73.7(4) . . ?
C033 C02C C01L 107.6(6) . . ?
C033 C02C H02D 126.2 . . ?
F00F C02D C01U 120.2(7) . . ?
F00F C02D C031 121.3(6) . . ?
C031 C02D C01U 118.5(6) . . ?
C023 C02E C034 115.9(6) . . ?
C023 C02E C03A 123.8(8) . . ?
C034 C02E C03A 120.3(7) . . ?
C02G C02F As0C 109.2(5) . . ?
C02G C02F C038 127.8(7) . . ?
C038 C02F As0C 123.0(6) . . ?
C02F C02G C02I 116.2(7) . . ?
C02F C02G C03I 124.3(8) . . ?
C02I C02G C03I 119.5(8) . . ?
O015 C02H Mo07 178.5(8) . . ?
C02G C02I C03D 119.5(8) . . ?
C02U C02I C02G 116.5(7) . . ?
C02U C02I C03D 124.1(8) . . ?
H02E C02J H02F 109.5 . . ?
H02E C02J H02G 109.5 . . ?
H02F C02J H02G 109.5 . . ?
C02K C02J H02E 109.5 . . ?
C02K C02J H02F 109.5 . . ?
C02K C02J H02G 109.5 . . ?
C01I C02K As0A 109.3(5) . . ?
C01I C02K C02J 128.0(6) . . ?
C02J C02K As0A 122.7(5) . . ?
O016 C02L Mo07 174.3(7) . . ?
C019 C02M H02A 109.5 . . ?
C019 C02M H02B 109.5 . . ?
C019 C02M H02C 109.5 . . ?
H02A C02M H02B 109.5 . . ?
H02A C02M H02C 109.5 . . ?
H02B C02M H02C 109.5 . . ?
Mo06 C02N H02N 122.6 . . ?
C028 C02N Mo06 71.0(4) . . ?
C028 C02N H02N 126.0 . . ?
C028 C02N C02S 108.0(6) . . ?
C02S C02N Mo06 72.1(4) . . ?
C02S C02N H02N 126.0 . . ?
C01I C02O H02H 109.5 . . ?
C01I C02O H02I 109.5 . . ?
C01I C02O H02J 109.5 . . ?
H02H C02O H02I 109.5 . . ?
H02H C02O H02J 109.5 . . ?
H02I C02O H02J 109.5 . . ?
F00P C02P C01X 120.1(7) . . ?
F00P C02P C036 120.6(7) . . ?
C036 C02P C01X 119.2(7) . . ?
O011 C02Q Mo08 177.6(7) . . ?
C01Y C02R H02K 109.5 . . ?
C01Y C02R H02L 109.5 . . ?
C01Y C02R H02M 109.5 . . ?
H02K C02R H02L 109.5 . . ?
H02K C02R H02M 109.5 . . ?
H02L C02R H02M 109.5 . . ?
Mo06 C02S H02S 122.1 . . ?
C01O C02S Mo06 70.5(4) . . ?
C01O C02S C02N 108.0(7) . . ?
C01O C02S H02S 126.0 . . ?
C02N C02S Mo06 73.1(4) . . ?
C02N C02S H02S 126.0 . . ?
F014 C02T C02X 119.5(8) . . ?
F014 C02T C030 121.1(8) . . ?
C02X C02T C030 119.3(7) . . ?
C02I C02U As0C 109.8(6) . . ?
C02I C02U C03B 127.7(8) . . ?
C03B C02U As0C 122.5(6) . . ?
O013 C02V Mo06 175.4(7) . . ?
O018 C02W Mo08 177.3(7) . . ?
F00T C02X C02T 119.1(8) . . ?
F00T C02X C035 121.2(8) . . ?
C02T C02X C035 119.7(7) . . ?
C023 C02Y H02O 109.5 . . ?
C023 C02Y H02P 109.5 . . ?
C023 C02Y H02Q 109.5 . . ?
H02O C02Y H02P 109.5 . . ?
H02O C02Y H02Q 109.5 . . ?
H02P C02Y H02Q 109.5 . . ?
O012 C02Z Mo08 178.3(7) . . ?
F00V C030 C01A 120.1(7) . . ?
F00V C030 C02T 116.0(7) . . ?
C01A C030 C02T 123.8(7) . . ?
F00J C031 C021 120.9(7) . . ?
F00J C031 C02D 118.2(6) . . ?
C021 C031 C02D 120.8(6) . . ?
C01V C032 H03D 109.5 . . ?
C01V C032 H03E 109.5 . . ?
C01V C032 H03F 109.5 . . ?
H03D C032 H03E 109.5 . . ?
H03D C032 H03F 109.5 . . ?
H03E C032 H03F 109.5 . . ?
Mo05 C033 H033 121.6 . . ?
C01Q C033 Mo05 73.0(4) . . ?
C01Q C033 H033 125.5 . . ?
C02C C033 Mo05 71.6(4) . . ?
C02C C033 C01Q 109.0(7) . . ?
C02C C033 H033 125.5 . . ?
C02B C034 C02E 117.6(7) . . ?
C02B C034 C03H 122.5(8) . . ?
C02E C034 C03H 119.9(7) . . ?
F01B C035 C026 122.1(8) . . ?
F01B C035 C02X 119.2(8) . . ?
C026 C035 C02X 118.7(7) . . ?
F00X C036 C020 120.3(8) . . ?
F00X C036 C02P 119.5(7) . . ?
C02P C036 C020 120.2(7) . . ?
C02A C037 H03A 109.5 . . ?
C02A C037 H03B 109.5 . . ?
C02A C037 H03C 109.5 . . ?
H03A C037 H03B 109.5 . . ?
H03A C037 H03C 109.5 . . ?
H03B C037 H03C 109.5 . . ?
C02F C038 H03U 109.5 . . ?
C02F C038 H03V 109.5 . . ?
C02F C038 H03W 109.5 . . ?
H03U C038 H03V 109.5 . . ?
H03U C038 H03W 109.5 . . ?
H03V C038 H03W 109.5 . . ?
C02B C039 H03G 109.5 . . ?
C02B C039 H03H 109.5 . . ?
C02B C039 H03I 109.5 . . ?
H03G C039 H03H 109.5 . . ?
H03G C039 H03I 109.5 . . ?
H03H C039 H03I 109.5 . . ?
C02E C03A H03J 109.5 . . ?
C02E C03A H03K 109.5 . . ?
C02E C03A H03L 109.5 . . ?
H03J C03A H03K 109.5 . . ?
H03J C03A H03L 109.5 . . ?
H03K C03A H03L 109.5 . . ?
C02U C03B H03X 109.5 . . ?
C02U C03B H03Y 109.5 . . ?
C02U C03B H 109.5 . . ?
H03X C03B H03Y 109.5 . . ?
H03X C03B H 109.5 . . ?
H03Y C03B H 109.5 . . ?
Mo08 C03C H03Z 122.3 . . ?
C03J C03C Mo08 71.3(7) . . ?
C03J C03C H03Z 126.4 . . ?
C03M C03C Mo08 71.7(7) . . ?
C03M C03C H03Z 126.4 . . ?
C03M C03C C03J 107.2(12) . . ?
C02I C03D H03 109.5 . . ?
C02I C03D HA 109.5 . . ?
C02I C03D HB 109.5 . . ?
H03 C03D HA 109.5 . . ?
H03 C03D HB 109.5 . . ?
HA C03D HB 109.5 . . ?
Mo07 C03E H03M 120.1 . . ?
C03F C03E Mo07 74.6(5) . . ?
C03F C03E H03M 125.0 . . ?
C03F C03E C03G 110.1(9) . . ?
C03G C03E Mo07 72.0(5) . . ?
C03G C03E H03M 125.0 . . ?
Mo07 C03F H03N 121.8 . . ?
C03E C03F Mo07 72.3(5) . . ?
C03E C03F H03N 125.1 . . ?
C03E C03F C03K 109.7(10) . . ?
C03K C03F Mo07 72.4(5) . . ?
C03K C03F H03N 125.1 . . ?
Mo07 C03G H03O 119.5 . . ?
C03E C03G Mo07 73.8(5) . . ?
C03E C03G H03O 126.9 . . ?
C03E C03G C03L 106.2(9) . . ?
C03L C03G Mo07 71.8(5) . . ?
C03L C03G H03O 126.9 . . ?
C034 C03H H03P 109.5 . . ?
C034 C03H H03Q 109.5 . . ?
C034 C03H H03R 109.5 . . ?
H03P C03H H03Q 109.5 . . ?
H03P C03H H03R 109.5 . . ?
H03Q C03H H03R 109.5 . . ?
C02G C03I H1 109.5 . . ?
C02G C03I HC 109.5 . . ?
C02G C03I HD 109.5 . . ?
H1 C03I HC 109.5 . . ?
H1 C03I HD 109.5 . . ?
HC C03I HD 109.5 . . ?
Mo08 C03J H2 121.0 . . ?
C03C C03J Mo08 73.8(7) . . ?
C03C C03J H2 125.5 . . ?
C03O C03J Mo08 71.4(7) . . ?
C03O C03J C03C 109.0(13) . . ?
C03O C03J H2 125.5 . . ?
Mo07 C03K H03S 120.4 . . ?
C03F C03K Mo07 74.2(5) . . ?
C03F C03K H03S 125.8 . . ?
C03F C03K C03L 108.5(10) . . ?
C03L C03K Mo07 71.4(5) . . ?
C03L C03K H03S 125.8 . . ?
Mo07 C03L H03T 119.4 . . ?
C03G C03L Mo07 71.9(5) . . ?
C03G C03L H03T 127.2 . . ?
C03K C03L Mo07 73.6(5) . . ?
C03K C03L C03G 105.5(9) . . ?
C03K C03L H03T 127.2 . . ?
Mo08 C03M H3 121.0 . . ?
C03C C03M Mo08 74.2(7) . . ?
C03C C03M H3 125.8 . . ?
C03C C03M C03N 108.4(14) . . ?
C03N C03M Mo08 70.8(7) . . ?
C03N C03M H3 125.8 . . ?
Mo08 C03N H4 119.1 . . ?
C03M C03N Mo08 74.4(7) . . ?
C03M C03N H4 125.8 . . ?
C03M C03N C03O 108.3(11) . . ?
C03O C03N Mo08 72.5(6) . . ?
C03O C03N H4 125.8 . . ?
Mo08 C03O H5 119.4 . . ?
C03J C03O Mo08 74.2(7) . . ?
C03J C03O C03N 107.0(14) . . ?
C03J C03O H5 126.5 . . ?
C03N C03O Mo08 71.8(7) . . ?
C03N C03O H5 126.5 . . ?

loop_
_geom_bond_atom_site_label_1
_geom_bond_atom_site_label_2
_geom_bond_distance
_geom_bond_site_symmetry_2
_geom_bond_publ_flag
Au01 As09 2.3911(7) . ?
Au01 C025 2.048(7) . ?
Au02 As0A 2.3992(7) . ?
Au02 C01G 2.061(6) . ?
Au03 As0B 2.3860(7) . ?
Au03 C01D 2.053(6) . ?
Au04 As0C 2.3924(8) . ?
Au04 C01A 2.042(6) . ?
Mo05 As0A 2.6552(8) . ?
Mo05 C01K 2.015(7) . ?
Mo05 C01L 2.301(6) . ?
Mo05 C01Q 2.359(6) . ?
Mo05 C01S 2.329(6) . ?
Mo05 C01W 2.004(7) . ?
Mo05 C022 1.985(7) . ?
Mo05 C02C 2.321(6) . ?
Mo05 C033 2.348(7) . ?
Mo06 As09 2.6524(8) . ?
Mo06 C01J 2.011(7) . ?
Mo06 C01N 2.303(6) . ?
Mo06 C01O 2.307(6) . ?
Mo06 C027 1.995(7) . ?
Mo06 C028 2.329(6) . ?
Mo06 C02N 2.370(6) . ?
Mo06 C02S 2.356(7) . ?
Mo06 C02V 1.985(7) . ?
Mo07 As0B 2.6459(8) . ?
Mo07 C017 2.014(7) . ?
Mo07 C02H 2.010(7) . ?
Mo07 C02L 1.983(8) . ?
Mo07 C03E 2.317(8) . ?
Mo07 C03F 2.344(8) . ?
Mo07 C03G 2.295(8) . ?
Mo07 C03K 2.323(9) . ?
Mo07 C03L 2.294(8) . ?
Mo08 As0C 2.6649(9) . ?
Mo08 C02Q 1.998(8) . ?
Mo08 C02W 1.987(8) . ?
Mo08 C02Z 2.001(7) . ?
Mo08 C03C 2.375(11) . ?
Mo08 C03J 2.342(11) . ?
Mo08 C03M 2.344(12) . ?
Mo08 C03N 2.298(11) . ?
Mo08 C03O 2.308(12) . ?
As09 C019 1.935(6) . ?
As09 C01E 1.925(6) . ?
As0A C01Y 1.929(6) . ?
As0A C02K 1.922(6) . ?
As0B C023 1.919(6) . ?
As0B C02B 1.929(7) . ?
As0C C02F 1.921(7) . ?
As0C C02U 1.923(8) . ?
F00D C01F 1.365(8) . ?
F00E C01C 1.354(7) . ?
F00F C02D 1.343(8) . ?
F00G C024 1.345(7) . ?
F00H C020 1.346(9) . ?
O00I C017 1.148(8) . ?
F00J C031 1.356(7) . ?
F00K C021 1.349(8) . ?
F00L C01U 1.347(8) . ?
F00M C01T 1.338(8) . ?
F00N C029 1.355(7) . ?
F00O C01Z 1.346(7) . ?
F00P C02P 1.337(8) . ?
F00Q C01X 1.329(9) . ?
F00R C01P 1.342(8) . ?
O00S C01J 1.145(8) . ?
F00T C02X 1.346(8) . ?
O00U C022 1.149(9) . ?
F00V C030 1.343(9) . ?
O00W C01W 1.135(8) . ?
F00X C036 1.355(9) . ?
O00Y C01K 1.138(8) . ?
O00Z C027 1.151(8) . ?
F010 C026 1.365(8) . ?
O011 C02Q 1.140(10) . ?
O012 C02Z 1.134(9) . ?
O013 C02V 1.139(9) . ?
F014 C02T 1.342(8) . ?
O015 C02H 1.128(9) . ?
O016 C02L 1.139(9) . ?
O018 C02W 1.141(10) . ?
C019 C02A 1.327(11) . ?
C019 C02M 1.509(10) . ?
C01A C026 1.374(10) . ?
C01A C030 1.372(10) . ?
F01B C035 1.342(9) . ?
C01C C01D 1.372(9) . ?
C01C C01Z 1.384(9) . ?
C01D C029 1.375(9) . ?
C01E C01H 1.341(9) . ?
C01E C01M 1.495(9) . ?
C01F C01U 1.374(10) . ?
C01F C025 1.387(9) . ?
C01G C01P 1.382(9) . ?
C01G C020 1.374(10) . ?
C01H C01R 1.507(10) . ?
C01H C02A 1.475(11) . ?
C01I C01V 1.496(10) . ?
C01I C02K 1.343(9) . ?
C01I C02O 1.495(9) . ?
C01L H01L 0.9300 . ?
C01L C01S 1.408(10) . ?
C01L C02C 1.432(10) . ?
C01M H01A 0.9600 . ?
C01M H01B 0.9600 . ?
C01M H01C 0.9600 . ?
C01N H01N 0.9300 . ?
C01N C01O 1.420(10) . ?
C01N C028 1.416(9) . ?
C01O H01O 0.9300 . ?
C01O C02S 1.411(10) . ?
C01P C01X 1.385(9) . ?
C01Q H01Q 0.9300 . ?
C01Q C01S 1.411(11) . ?
C01Q C033 1.411(10) . ?
C01R H01D 0.9600 . ?
C01R H01E 0.9600 . ?
C01R H01F 0.9600 . ?
C01S H01S 0.9300 . ?
C01T C024 1.370(10) . ?
C01T C029 1.387(9) . ?
C01U C02D 1.385(10) . ?
C01V C01Y 1.345(10) . ?
C01V C032 1.504(9) . ?
C01X C02P 1.387(11) . ?
C01Y C02R 1.506(9) . ?
C01Z C024 1.380(10) . ?
C020 C036 1.388(10) . ?
C021 C025 1.386(9) . ?
C021 C031 1.366(9) . ?
C023 C02E 1.349(10) . ?
C023 C02Y 1.503(10) . ?
C026 C035 1.368(10) . ?
C028 H028 0.9300 . ?
C028 C02N 1.408(11) . ?
C02A C037 1.502(9) . ?
C02B C034 1.344(10) . ?
C02B C039 1.501(10) . ?
C02C H02D 0.9300 . ?
C02C C033 1.391(10) . ?
C02D C031 1.375(10) . ?
C02E C034 1.479(11) . ?
C02E C03A 1.502(10) . ?
C02F C02G 1.348(11) . ?
C02F C038 1.510(10) . ?
C02G C02I 1.492(11) . ?
C02G C03I 1.507(11) . ?
C02I C02U 1.326(11) . ?
C02I C03D 1.520(11) . ?
C02J H02E 0.9600 . ?
C02J H02F 0.9600 . ?
C02J H02G 0.9600 . ?
C02J C02K 1.491(9) . ?
C02M H02A 0.9600 . ?
C02M H02B 0.9600 . ?
C02M H02C 0.9600 . ?
C02N H02N 0.9300 . ?
C02N C02S 1.414(10) . ?
C02O H02H 0.9600 . ?
C02O H02I 0.9600 . ?
C02O H02J 0.9600 . ?
C02P C036 1.372(12) . ?
C02R H02K 0.9600 . ?
C02R H02L 0.9600 . ?
C02R H02M 0.9600 . ?
C02S H02S 0.9300 . ?
C02T C02X 1.350(12) . ?
C02T C030 1.390(11) . ?
C02U C03B 1.510(11) . ?
C02X C035 1.370(12) . ?
C02Y H02O 0.9600 . ?
C02Y H02P 0.9600 . ?
C02Y H02Q 0.9600 . ?
C032 H03D 0.9600 . ?
C032 H03E 0.9600 . ?
C032 H03F 0.9600 . ?
C033 H033 0.9300 . ?
C034 C03H 1.511(10) . ?
C037 H03A 0.9600 . ?
C037 H03B 0.9600 . ?
C037 H03C 0.9600 . ?
C038 H03U 0.9600 . ?
C038 H03V 0.9600 . ?
C038 H03W 0.9600 . ?
C039 H03G 0.9600 . ?
C039 H03H 0.9600 . ?
C039 H03I 0.9600 . ?
C03A H03J 0.9600 . ?
C03A H03K 0.9600 . ?
C03A H03L 0.9600 . ?
C03B H03X 0.9600 . ?
C03B H03Y 0.9600 . ?
C03B H 0.9600 . ?
C03C H03Z 0.9300 . ?
C03C C03J 1.414(19) . ?
C03C C03M 1.383(16) . ?
C03D H03 0.9600 . ?
C03D HA 0.9600 . ?
C03D HB 0.9600 . ?
C03E H03M 0.9300 . ?
C03E C03F 1.328(13) . ?
C03E C03G 1.356(15) . ?
C03F H03N 0.9300 . ?
C03F C03K 1.340(15) . ?
C03G H03O 0.9300 . ?
C03G C03L 1.432(17) . ?
C03H H03P 0.9600 . ?
C03H H03Q 0.9600 . ?
C03H H03R 0.9600 . ?
C03I H1 0.9600 . ?
C03I HC 0.9600 . ?
C03I HD 0.9600 . ?
C03J H2 0.9300 . ?
C03J C03O 1.375(15) . ?
C03K H03S 0.9300 . ?
C03K C03L 1.389(18) . ?
C03L H03T 0.9300 . ?
C03M H3 0.9300 . ?
C03M C03N 1.390(17) . ?
C03N H4 0.9300 . ?
C03N C03O 1.412(18) . ?
C03O H5 0.9300 . ?

loop_
_geom_torsion_atom_site_label_1
_geom_torsion_atom_site_label_2
_geom_torsion_atom_site_label_3
_geom_torsion_atom_site_label_4
_geom_torsion
_geom_torsion_site_symmetry_1
_geom_torsion_site_symmetry_2
_geom_torsion_site_symmetry_3
_geom_torsion_site_symmetry_4
_geom_torsion_publ_flag
Au02 C01G C01P F00R -5.1(10) . . . . ?
Au02 C01G C01P C01X 173.3(6) . . . . ?
Au02 C01G C020 F00H 6.3(10) . . . . ?
Au02 C01G C020 C036 -174.4(6) . . . . ?
Au03 C01D C029 F00N -1.3(9) . . . . ?
Au03 C01D C029 C01T 179.2(5) . . . . ?
Au04 C01A C026 F010 -9.9(10) . . . . ?
Au04 C01A C026 C035 171.4(6) . . . . ?
Au04 C01A C030 F00V 6.0(12) . . . . ?
Au04 C01A C030 C02T -171.1(7) . . . . ?
Mo05 C01L C01S C01Q 64.9(4) . . . . ?
Mo05 C01L C02C C033 -65.3(4) . . . . ?
Mo05 C01Q C01S C01L -63.3(4) . . . . ?
Mo05 C01Q C033 C02C 63.0(4) . . . . ?
Mo05 C02C C033 C01Q -63.9(4) . . . . ?
Mo06 C01N C01O C02S -66.1(4) . . . . ?
Mo06 C01N C028 C02N 65.4(5) . . . . ?
Mo06 C01O C02S C02N -63.9(4) . . . . ?
Mo06 C028 C02N C02S 62.9(4) . . . . ?
Mo06 C02N C02S C01O 62.2(4) . . . . ?
Mo07 C03E C03F C03K -63.2(6) . . . . ?
Mo07 C03E C03G C03L 64.9(6) . . . . ?
Mo07 C03F C03K C03L -63.6(6) . . . . ?
Mo07 C03G C03L C03K 66.5(6) . . . . ?
Mo07 C03K C03L C03G -65.2(6) . . . . ?
Mo08 C03C C03J C03O 63.2(7) . . . . ?
Mo08 C03C C03M C03N -62.9(7) . . . . ?
Mo08 C03J C03O C03N 64.8(7) . . . . ?
Mo08 C03M C03N C03O -65.1(7) . . . . ?
Mo08 C03N C03O C03J -66.4(7) . . . . ?
As09 C019 C02A C01H 0.2(8) . . . . ?
As09 C019 C02A C037 -177.7(6) . . . . ?
As09 C01E C01H C01R 176.8(6) . . . . ?
As09 C01E C01H C02A -1.9(7) . . . . ?
As0B C023 C02E C034 -0.2(7) . . . . ?
As0B C023 C02E C03A -178.6(5) . . . . ?
As0B C02B C034 C02E 0.6(7) . . . . ?
As0B C02B C034 C03H -178.4(5) . . . . ?
As0C C02F C02G C02I 0.3(8) . . . . ?
As0C C02F C02G C03I -179.8(6) . . . . ?
F00D C01F C01U F00L -0.1(10) . . . . ?
F00D C01F C01U C02D -179.8(6) . . . . ?
F00D C01F C025 Au01 7.7(9) . . . . ?
F00D C01F C025 C021 -179.6(6) . . . . ?
F00E C01C C01D Au03 2.1(8) . . . . ?
F00E C01C C01D C029 -179.2(6) . . . . ?
F00E C01C C01Z F00O 0.5(10) . . . . ?
F00E C01C C01Z C024 179.1(6) . . . . ?
F00F C02D C031 F00J -0.5(11) . . . . ?
F00F C02D C031 C021 -179.4(7) . . . . ?
F00H C020 C036 F00X 0.9(12) . . . . ?
F00H C020 C036 C02P -179.8(7) . . . . ?
F00K C021 C025 Au01 -6.4(10) . . . . ?
F00K C021 C025 C01F -178.9(6) . . . . ?
F00K C021 C031 F00J -1.5(11) . . . . ?
F00K C021 C031 C02D 177.4(7) . . . . ?
F00L C01U C02D F00F 0.6(11) . . . . ?
F00L C01U C02D C031 179.4(7) . . . . ?
F00M C01T C024 F00G -0.2(11) . . . . ?
F00M C01T C024 C01Z -180.0(6) . . . . ?
F00M C01T C029 F00N 0.3(10) . . . . ?
F00M C01T C029 C01D 179.9(7) . . . . ?
F00O C01Z C024 F00G -1.4(10) . . . . ?
F00O C01Z C024 C01T 178.3(6) . . . . ?
F00P C02P C036 F00X -1.3(12) . . . . ?
F00P C02P C036 C020 179.5(7) . . . . ?
F00Q C01X C02P F00P -0.1(11) . . . . ?
F00Q C01X C02P C036 -179.7(7) . . . . ?
F00R C01P C01X F00Q -0.7(11) . . . . ?
F00R C01P C01X C02P 179.7(7) . . . . ?
F00T C02X C035 F01B 0.1(12) . . . . ?
F00T C02X C035 C026 179.4(7) . . . . ?
F010 C026 C035 F01B 0.0(12) . . . . ?
F010 C026 C035 C02X -179.2(7) . . . . ?
F014 C02T C02X F00T 2.5(12) . . . . ?
F014 C02T C02X C035 -179.2(8) . . . . ?
F014 C02T C030 F00V 1.2(13) . . . . ?
F014 C02T C030 C01A 178.4(8) . . . . ?
C01A C026 C035 F01B 178.7(8) . . . . ?
C01A C026 C035 C02X -0.5(13) . . . . ?
C01C C01D C029 F00N 180.0(6) . . . . ?
C01C C01D C029 C01T 0.5(10) . . . . ?
C01C C01Z C024 F00G 180.0(6) . . . . ?
C01C C01Z C024 C01T -0.3(10) . . . . ?
C01D C01C C01Z F00O 180.0(6) . . . . ?
C01D C01C C01Z C024 -1.4(10) . . . . ?
C01E C01H C02A C019 1.2(9) . . . . ?
C01E C01H C02A C037 179.2(6) . . . . ?
C01F C01U C02D F00F -179.6(6) . . . . ?
C01F C01U C02D C031 -0.9(11) . . . . ?
C01G C01P C01X F00Q -179.2(7) . . . . ?
C01G C01P C01X C02P 1.2(12) . . . . ?
C01G C020 C036 F00X -178.4(7) . . . . ?
C01G C020 C036 C02P 0.8(12) . . . . ?
C01I C01V C01Y As0A 0.4(7) . . . . ?
C01I C01V C01Y C02R -177.6(6) . . . . ?
C01L C02C C033 Mo05 63.6(4) . . . . ?
C01L C02C C033 C01Q -0.3(7) . . . . ?
C01M C01E C01H C01R -0.8(11) . . . . ?
C01M C01E C01H C02A -179.5(6) . . . . ?
C01N C01O C02S Mo06 64.5(4) . . . . ?
C01N C01O C02S C02N 0.6(7) . . . . ?
C01N C028 C02N Mo06 -63.5(4) . . . . ?
C01N C028 C02N C02S -0.5(7) . . . . ?
C01O C01N C028 Mo06 -64.5(4) . . . . ?
C01O C01N C028 C02N 0.8(7) . . . . ?
C01P C01G C020 F00H -179.0(7) . . . . ?
C01P C01G C020 C036 0.3(11) . . . . ?
C01P C01X C02P F00P 179.6(7) . . . . ?
C01P C01X C02P C036 0.0(11) . . . . ?
C01R C01H C02A C019 -177.5(6) . . . . ?
C01R C01H C02A C037 0.5(10) . . . . ?
C01S C01L C02C Mo05 65.6(4) . . . . ?
C01S C01L C02C C033 0.3(7) . . . . ?
C01S C01Q C033 Mo05 -62.9(4) . . . . ?
C01S C01Q C033 C02C 0.1(7) . . . . ?
C01U C01F C025 Au01 -171.4(6) . . . . ?
C01U C01F C025 C021 1.3(10) . . . . ?
C01U C02D C031 F00J -179.3(7) . . . . ?
C01U C02D C031 C021 1.8(11) . . . . ?
C01V C01I C02K As0A -2.3(7) . . . . ?
C01V C01I C02K C02J 179.2(6) . . . . ?
C01X C02P C036 F00X 178.3(7) . . . . ?
C01X C02P C036 C020 -0.9(12) . . . . ?
C01Z C01C C01D Au03 -177.4(5) . . . . ?
C01Z C01C C01D C029 1.3(10) . . . . ?
C020 C01G C01P F00R -179.7(7) . . . . ?
C020 C01G C01P C01X -1.3(11) . . . . ?
C023 C02E C034 C02B -0.3(9) . . . . ?
C023 C02E C034 C03H 178.7(6) . . . . ?
C024 C01T C029 F00N 178.4(6) . . . . ?
C024 C01T C029 C01D -2.1(11) . . . . ?
C025 C01F C01U F00L 179.0(7) . . . . ?
C025 C01F C01U C02D -0.7(11) . . . . ?
C025 C021 C031 F00J 179.9(7) . . . . ?
C025 C021 C031 C02D -1.2(12) . . . . ?
C026 C01A C030 F00V 177.4(8) . . . . ?
C026 C01A C030 C02T 0.3(12) . . . . ?
C028 C01N C01O Mo06 65.2(4) . . . . ?
C028 C01N C01O C02S -0.9(7) . . . . ?
C028 C02N C02S Mo06 -62.2(4) . . . . ?
C028 C02N C02S C01O 0.0(7) . . . . ?
C029 C01T C024 F00G -178.3(6) . . . . ?
C029 C01T C024 C01Z 2.0(11) . . . . ?
C02C C01L C01S Mo05 -65.2(4) . . . . ?
C02C C01L C01S C01Q -0.3(7) . . . . ?
C02F C02G C02I C02U 0.1(10) . . . . ?
C02F C02G C02I C03D -179.0(7) . . . . ?
C02G C02I C02U As0C -0.5(8) . . . . ?
C02G C02I C02U C03B -178.5(8) . . . . ?
C02K C01I C01V C01Y 1.4(9) . . . . ?
C02K C01I C01V C032 179.4(6) . . . . ?
C02M C019 C02A C01H -179.9(7) . . . . ?
C02M C019 C02A C037 2.2(12) . . . . ?
C02O C01I C01V C01Y -179.1(6) . . . . ?
C02O C01I C01V C032 -1.1(9) . . . . ?
C02O C01I C02K As0A 178.2(6) . . . . ?
C02O C01I C02K C02J -0.2(12) . . . . ?
C02T C02X C035 F01B -178.1(8) . . . . ?
C02T C02X C035 C026 1.1(12) . . . . ?
C02X C02T C030 F00V -176.8(8) . . . . ?
C02X C02T C030 C01A 0.4(14) . . . . ?
C02Y C023 C02E C034 178.8(6) . . . . ?
C02Y C023 C02E C03A 0.4(11) . . . . ?
C030 C01A C026 F010 178.5(7) . . . . ?
C030 C01A C026 C035 -0.2(12) . . . . ?
C030 C02T C02X F00T -179.4(7) . . . . ?
C030 C02T C02X C035 -1.1(13) . . . . ?
C031 C021 C025 Au01 172.1(6) . . . . ?
C031 C021 C025 C01F -0.3(11) . . . . ?
C032 C01V C01Y As0A -177.5(5) . . . . ?
C032 C01V C01Y C02R 4.5(11) . . . . ?
C033 C01Q C01S Mo05 63.4(4) . . . . ?
C033 C01Q C01S C01L 0.1(7) . . . . ?
C038 C02F C02G C02I 177.8(7) . . . . ?
C038 C02F C02G C03I -2.3(13) . . . . ?
C039 C02B C034 C02E -178.7(6) . . . . ?
C039 C02B C034 C03H 2.3(11) . . . . ?
C03A C02E C034 C02B 178.1(6) . . . . ?
C03A C02E C034 C03H -2.9(10) . . . . ?
C03C C03J C03O Mo08 -64.7(8) . . . . ?
C03C C03J C03O C03N 0.1(12) . . . . ?
C03C C03M C03N Mo08 65.1(8) . . . . ?
C03C C03M C03N C03O 0.1(12) . . . . ?
C03D C02I C02U As0C 178.6(6) . . . . ?
C03D C02I C02U C03B 0.5(13) . . . . ?
C03E C03F C03K Mo07 63.1(6) . . . . ?
C03E C03F C03K C03L -0.5(10) . . . . ?
C03E C03G C03L Mo07 -66.3(6) . . . . ?
C03E C03G C03L C03K 0.1(10) . . . . ?
C03F C03E C03G Mo07 -65.4(6) . . . . ?
C03F C03E C03G C03L -0.5(10) . . . . ?
C03F C03K C03L Mo07 65.5(6) . . . . ?
C03F C03K C03L C03G 0.2(10) . . . . ?
C03G C03E C03F Mo07 63.8(6) . . . . ?
C03G C03E C03F C03K 0.6(10) . . . . ?
C03I C02G C02I C02U -179.8(7) . . . . ?
C03I C02G C02I C03D 1.1(11) . . . . ?
C03J C03C C03M Mo08 62.9(8) . . . . ?
C03J C03C C03M C03N 0.0(12) . . . . ?
C03M C03C C03J Mo08 -63.2(7) . . . . ?
C03M C03C C03J C03O 0.0(12) . . . . ?
C03M C03N C03O Mo08 66.3(7) . . . . ?
C03M C03N C03O C03J -0.1(12) . . . . ?

loop_
_exptl_oxdiff_crystal_face_indexfrac_h
_exptl_oxdiff_crystal_face_indexfrac_k
_exptl_oxdiff_crystal_face_indexfrac_l
_exptl_oxdiff_crystal_face_x
_exptl_oxdiff_crystal_face_y
_exptl_oxdiff_crystal_face_z
-0.3322 24.6434 1.1409 0.3628 -0.2751 -0.8904
0.3322 -24.6434 -1.1409 -0.3628 0.2751 0.8904
11.2642 -2.7762 -0.5816 0.6977 -0.5356 0.4758
-11.1931 0.1497 0.4585 -0.7340 0.5631 -0.3798
-10.4310 -3.9622 9.4669 0.6073 0.7934 0.0407
10.4310 3.9622 -9.4669 -0.6073 -0.7934 -0.0407
